data_7118282
loop_
_publ_author_name
'Katoono, Ryo'
'Suzuki, Takanori'

_publ_section_title
;
 Planar chiral desymmetrization of a two-layered cyclophane and control of
 dynamic helicity through the arrangement of two nonstereogenic centers.
;
_journal_issue 5
_journal_name_full 'Chemical communications (Cambridge, England)'
_journal_page_first 1029
_journal_page_last 1031
_journal_paper_doi 10.1039/c5cc09069e
_journal_volume 52
_journal_year 2016
_chemical_formula_moiety 'C151 H146 Cl6 N8 O12'
_chemical_formula_sum 'C151 H146 Cl6 N8 O12'
_chemical_formula_weight 2477.58
_space_group_IT_number 2
_symmetry_cell_setting triclinic
_symmetry_Int_Tables_number 2
_symmetry_space_group_name_Hall '-P 1'
_symmetry_space_group_name_H-M 'P -1'
_atom_sites_solution_hydrogens geom
_atom_sites_solution_primary direct
_atom_sites_solution_secondary difmap
_audit_update_record
;
2015-10-29 deposited with the CCDC.
2015-11-17 downloaded from the CCDC.
;
_cell_angle_alpha 104.214(8)
_cell_angle_beta 92.043(6)
_cell_angle_gamma 94.227(7)
_cell_formula_units_Z 1
_cell_length_a 14.438(6)
_cell_length_b 15.006(7)
_cell_length_c 16.156(7)
_cell_measurement_reflns_used 9025
_cell_measurement_temperature 150
_cell_measurement_theta_max 27.50
_cell_measurement_theta_min 3.00
_cell_volume 3379(3)
_computing_cell_refinement 'CrystalClear-SM Expert 2.0 r16'
_computing_data_collection 'CrystalClear-SM Expert 2.0 r16 (Rigaku, 2013)'
_computing_data_reduction 'CrystalClear-SM Expert 2.0 r16'
_computing_molecular_graphics 'CrystalStructure 4.0'
_computing_publication_material 'CrystalStructure 4.0 (Rigaku, 2010)'
_computing_structure_refinement 'SHELXL97 (Sheldrick, 2008)'
_computing_structure_solution 'SIR2004 (Burla, et al., 2005)'
_diffrn_ambient_temperature 150
_diffrn_detector_area_resol_mean 7.314
_diffrn_measured_fraction_theta_full 0.976
_diffrn_measured_fraction_theta_max 0.976
_diffrn_measurement_device_type 'Rigaku Mercury70'
_diffrn_measurement_method \w
_diffrn_radiation_type 'Mo K\a'
_diffrn_radiation_wavelength 0.71075
_diffrn_reflns_av_R_equivalents 0.0281
_diffrn_reflns_limit_h_max 12
_diffrn_reflns_limit_h_min -17
_diffrn_reflns_limit_k_max 18
_diffrn_reflns_limit_k_min -18
_diffrn_reflns_limit_l_max 19
_diffrn_reflns_limit_l_min -19
_diffrn_reflns_number 22980
_diffrn_reflns_theta_full 26.00
_diffrn_reflns_theta_max 26.00
_diffrn_standards_number 0
_exptl_absorpt_coefficient_mu 0.190
_exptl_absorpt_correction_T_max 0.963
_exptl_absorpt_correction_T_min 0.650
_exptl_absorpt_correction_type multi-scan
_exptl_absorpt_process_details 'REQAB (Rigaku, 1998)'
_exptl_crystal_colour yellow
_exptl_crystal_density_diffrn 1.218
_exptl_crystal_density_method 'not measured'
_exptl_crystal_description prism
_exptl_crystal_F_000 1306.00
_exptl_crystal_size_max 0.400
_exptl_crystal_size_mid 0.200
_exptl_crystal_size_min 0.200
_refine_diff_density_max 0.730
_refine_diff_density_min -0.950
_refine_ls_extinction_method none
_refine_ls_goodness_of_fit_ref 1.269
_refine_ls_hydrogen_treatment constr
_refine_ls_number_parameters 804
_refine_ls_number_reflns 12958
_refine_ls_number_restraints 0
_refine_ls_R_factor_gt 0.0794
_refine_ls_shift/su_max 0.003
_refine_ls_structure_factor_coef Fsqd
_refine_ls_weighting_details 'w = 1/[\s^2^(Fo^2^)+(0.1000P)^2^+0.0000P] where P=(Fo^2^+2Fc^2^)/3'
_refine_ls_weighting_scheme calc
_refine_ls_wR_factor_ref 0.2300
_reflns_number_gt 8193
_reflns_number_total 12961
_reflns_threshold_expression F^2^>2.0\s(F^2^)
_cod_data_source_file c5cc09069e2.cif
_cod_data_source_block 141027r
_cod_database_code 7118282

loop_
_symmetry_equiv_pos_site_id
_symmetry_equiv_pos_as_xyz
1 +X,+Y,+Z
2 -X,-Y,-Z

loop_
_atom_site_label
_atom_site_type_symbol
_atom_site_fract_x
_atom_site_fract_y
_atom_site_fract_z
_atom_site_U_iso_or_equiv
_atom_site_adp_type
_atom_site_occupancy
_atom_site_symmetry_multiplicity
_atom_site_calc_flag
_atom_site_refinement_flags
Cl1 Cl 0.23815(12) 0.52407(10) 0.13975(11) 0.1280(7) Uani 1.0 2 d .
Cl2 Cl 0.08983(11) 0.43641(13) 0.02060(11) 0.1289(7) Uani 1.0 2 d .
Cl3 Cl -0.09672(10) -0.00456(10) 0.46607(9) 0.0955(5) Uani 1.0 2 d .
O1 O 0.57269(16) 0.13071(16) 0.05108(14) 0.0477(6) Uani 1.0 2 d .
O2 O 0.49570(15) -0.13973(15) 0.32322(15) 0.0473(6) Uani 1.0 2 d .
O3 O -0.11541(15) 0.04332(15) -0.20302(14) 0.0424(6) Uani 1.0 2 d .
O4 O -0.26931(16) -0.25822(14) 0.02850(15) 0.0471(6) Uani 1.0 2 d .
O5 O -0.3608(2) 0.3170(2) 0.40307(18) 0.0700(9) Uani 1.0 2 d .
O6 O -0.32683(18) 0.45534(18) 0.38054(16) 0.0576(7) Uani 1.0 2 d .
N1 N 0.51307(17) 0.25780(17) 0.12996(16) 0.0378(6) Uani 1.0 2 d .
N2 N 0.39615(16) -0.05132(16) 0.40627(16) 0.0334(6) Uani 1.0 2 d .
N3 N -0.14666(16) 0.17212(17) -0.10424(16) 0.0343(6) Uani 1.0 2 d .
N4 N -0.27197(16) -0.14686(16) 0.15227(16) 0.0335(6) Uani 1.0 2 d .
C1 C 0.09915(19) 0.52737(19) 0.40450(18) 0.0299(7) Uani 1.0 2 d .
C2 C 0.00530(19) 0.51149(19) 0.37347(19) 0.0304(7) Uani 1.0 2 d .
C3 C -0.06027(19) 0.56895(19) 0.41425(19) 0.0313(7) Uani 1.0 2 d .
C4 C -0.03442(18) 0.64366(18) 0.48298(18) 0.0292(7) Uani 1.0 2 d .
C5 C 0.06064(19) 0.66064(18) 0.51408(18) 0.0292(6) Uani 1.0 2 d .
C6 C 0.1247(2) 0.60115(19) 0.47378(19) 0.0327(7) Uani 1.0 2 d .
C7 C 0.1683(2) 0.4713(2) 0.3631(2) 0.0344(7) Uani 1.0 2 d .
C8 C 0.2280(2) 0.4272(2) 0.3281(2) 0.0365(7) Uani 1.0 2 d .
C9 C 0.3011(2) 0.3797(2) 0.2813(2) 0.0360(7) Uani 1.0 2 d .
C10 C 0.2833(2) 0.2940(2) 0.2249(2) 0.0378(7) Uani 1.0 2 d .
C11 C 0.3525(2) 0.2537(2) 0.1751(2) 0.0381(7) Uani 1.0 2 d .
C12 C 0.4410(2) 0.2975(2) 0.18303(19) 0.0345(7) Uani 1.0 2 d .
C13 C 0.4607(2) 0.3826(2) 0.2409(2) 0.0383(8) Uani 1.0 2 d .
C14 C 0.3910(2) 0.4235(2) 0.2896(2) 0.0391(8) Uani 1.0 2 d .
C15 C 0.5614(3) 0.3147(3) 0.0780(3) 0.0463(9) Uani 1.0 2 d .
C16 C 0.5083(3) 0.3151(4) -0.0025(3) 0.0698(13) Uani 1.0 2 d .
C17 C 0.5649(4) 0.3714(5) -0.0545(4) 0.117(3) Uani 1.0 2 d .
C18 C 0.5198(5) 0.3819(7) -0.1333(5) 0.171(4) Uani 1.0 2 d .
C19 C 0.5278(2) 0.1659(3) 0.1121(2) 0.0366(7) Uani 1.0 2 d .
C20 C 0.49721(19) 0.1098(2) 0.17269(19) 0.0328(7) Uani 1.0 2 d .
C21 C 0.50391(19) 0.1455(2) 0.26147(19) 0.0328(7) Uani 1.0 2 d .
C22 C 0.48509(18) 0.0893(2) 0.31533(19) 0.0328(7) Uani 1.0 2 d .
C23 C 0.45991(18) -0.0056(2) 0.28222(19) 0.0322(7) Uani 1.0 2 d .
C24 C 0.45321(19) -0.0411(2) 0.1937(2) 0.0358(7) Uani 1.0 2 d .
C25 C 0.47216(19) 0.0162(3) 0.1399(2) 0.0367(7) Uani 1.0 2 d .
C26 C 0.45133(19) -0.0715(2) 0.3380(2) 0.0343(7) Uani 1.0 2 d .
C27 C 0.3907(2) -0.1115(3) 0.4658(2) 0.0394(8) Uani 1.0 2 d .
C28 C 0.3012(3) -0.1746(3) 0.4520(3) 0.0462(9) Uani 1.0 2 d .
C29 C 0.2921(3) -0.2471(3) 0.3688(3) 0.0566(10) Uani 1.0 2 d .
C30 C 0.3599(4) -0.3196(3) 0.3614(3) 0.0674(12) Uani 1.0 2 d .
C31 C 0.33521(18) 0.02192(19) 0.41899(19) 0.0308(7) Uani 1.0 2 d .
C32 C 0.26936(18) 0.0261(2) 0.35626(19) 0.0323(7) Uani 1.0 2 d .
C33 C 0.21140(19) 0.09687(19) 0.3685(2) 0.0329(7) Uani 1.0 2 d .
C34 C 0.21875(19) 0.1650(2) 0.4453(2) 0.0344(7) Uani 1.0 2 d .
C35 C 0.2852(2) 0.1601(2) 0.5083(2) 0.0382(8) Uani 1.0 2 d .
C36 C 0.3432(2) 0.0895(2) 0.4955(2) 0.0355(7) Uani 1.0 2 d .
C37 C 0.1555(2) 0.2361(2) 0.4626(2) 0.0354(7) Uani 1.0 2 d .
C38 C 0.10084(19) 0.2931(2) 0.48419(19) 0.0324(7) Uani 1.0 2 d .
C39 C -0.02376(19) 0.4426(2) 0.2974(2) 0.0326(7) Uani 1.0 2 d .
C40 C -0.0504(2) 0.3898(2) 0.2309(2) 0.0357(7) Uani 1.0 2 d .
C41 C -0.0806(2) 0.3310(2) 0.1486(2) 0.0363(7) Uani 1.0 2 d .
C42 C -0.0468(2) 0.2450(2) 0.1200(2) 0.0380(7) Uani 1.0 2 d .
C43 C -0.0694(2) 0.1922(2) 0.0376(2) 0.0357(7) Uani 1.0 2 d .
C44 C -0.12841(19) 0.2220(2) -0.01705(18) 0.0314(7) Uani 1.0 2 d .
C45 C -0.1652(3) 0.3075(3) 0.0128(3) 0.0417(8) Uani 1.0 2 d .
C46 C -0.1409(3) 0.3604(2) 0.0936(2) 0.0407(8) Uani 1.0 2 d .
C47 C -0.1383(3) 0.2246(3) -0.1701(2) 0.0403(8) Uani 1.0 2 d .
C48 C -0.0395(3) 0.2643(3) -0.1768(3) 0.0514(10) Uani 1.0 2 d .
C49 C -0.0295(3) 0.2944(3) -0.2596(3) 0.0604(11) Uani 1.0 2 d .
C50 C -0.0294(4) 0.2132(4) -0.3365(3) 0.0783(14) Uani 1.0 2 d .
C51 C -0.14054(19) 0.0786(2) -0.13137(19) 0.0324(7) Uani 1.0 2 d .
C52 C -0.17005(18) 0.01793(19) -0.07490(18) 0.0298(7) Uani 1.0 2 d .
C53 C -0.24376(19) 0.0365(2) -0.02037(19) 0.0340(7) Uani 1.0 2 d .
C54 C -0.27161(19) -0.02525(19) 0.02678(19) 0.0320(7) Uani 1.0 2 d .
C55 C -0.22724(18) -0.10575(19) 0.02069(18) 0.0305(7) Uani 1.0 2 d .
C56 C -0.15642(19) -0.1253(2) -0.03597(19) 0.0347(7) Uani 1.0 2 d .
C57 C -0.1283(2) -0.0639(2) -0.08266(19) 0.0362(7) Uani 1.0 2 d .
C58 C -0.25634(19) -0.1771(2) 0.0670(2) 0.0343(7) Uani 1.0 2 d .
C59 C -0.3079(3) -0.2148(2) 0.1969(2) 0.0436(8) Uani 1.0 2 d .
C60 C -0.2296(3) -0.2501(3) 0.2445(3) 0.0608(11) Uani 1.0 2 d .
C61 C -0.2619(4) -0.3322(3) 0.2758(3) 0.0747(13) Uani 1.0 2 d .
C62 C -0.2659(6) -0.4206(4) 0.2087(4) 0.119(3) Uani 1.0 2 d .
C63 C -0.23271(19) -0.05977(19) 0.20332(18) 0.0312(7) Uani 1.0 2 d .
C64 C -0.2900(2) -0.0005(2) 0.2534(2) 0.0357(7) Uani 1.0 2 d .
C65 C -0.2527(2) 0.0822(2) 0.3057(2) 0.0374(7) Uani 1.0 2 d .
C66 C -0.1568(2) 0.1077(2) 0.30881(19) 0.0327(7) Uani 1.0 2 d .
C67 C -0.1000(2) 0.0473(2) 0.25777(19) 0.0349(7) Uani 1.0 2 d .
C68 C -0.13759(19) -0.0355(2) 0.20638(19) 0.0342(7) Uani 1.0 2 d .
C69 C -0.1189(2) 0.1916(2) 0.3668(2) 0.0351(7) Uani 1.0 2 d .
C70 C -0.09071(19) 0.2608(2) 0.4194(2) 0.0325(7) Uani 1.0 2 d .
C71 C -0.2799(3) 0.3290(3) 0.2799(3) 0.0543(10) Uani 1.0 2 d .
C72 C -0.3268(3) 0.3643(3) 0.3605(3) 0.0481(9) Uani 1.0 2 d .
C73 C -0.3741(4) 0.4954(3) 0.4572(3) 0.0689(12) Uani 1.0 2 d .
C74 C -0.3773(4) 0.5928(3) 0.4657(4) 0.0858(16) Uani 1.0 2 d .
C75 C 0.1688(3) 0.4244(3) 0.0984(3) 0.0646(11) Uani 1.0 2 d .
C76 C 0.0085(6) 0.0253(6) 0.4562(6) 0.063(3) Uani 0.5000 2 d .
H3 H -0.1238 0.5565 0.3945 0.0375 Uiso 1.0 2 calc R
H6 H 0.1880 0.6117 0.4947 0.0393 Uiso 1.0 2 calc R
H10 H 0.2232 0.2624 0.2203 0.0453 Uiso 1.0 2 calc R
H11 H 0.3390 0.1957 0.1352 0.0457 Uiso 1.0 2 calc R
H13 H 0.5217 0.4126 0.2471 0.0460 Uiso 1.0 2 calc R
H14 H 0.4045 0.4818 0.3290 0.0470 Uiso 1.0 2 calc R
H15A H 0.5731 0.3790 0.1130 0.0556 Uiso 1.0 2 calc R
H15B H 0.6225 0.2909 0.0635 0.0556 Uiso 1.0 2 calc R
H16A H 0.4487 0.3423 0.0113 0.0837 Uiso 1.0 2 calc R
H16B H 0.4942 0.2509 -0.0372 0.0837 Uiso 1.0 2 calc R
H17A H 0.5823 0.4338 -0.0172 0.1403 Uiso 1.0 2 calc R
H17B H 0.6233 0.3418 -0.0690 0.1403 Uiso 1.0 2 calc R
H18A H 0.4647 0.4160 -0.1198 0.2047 Uiso 1.0 2 calc R
H18B H 0.5011 0.3208 -0.1710 0.2047 Uiso 1.0 2 calc R
H18C H 0.5633 0.4159 -0.1621 0.2047 Uiso 1.0 2 calc R
H21 H 0.5217 0.2092 0.2847 0.0394 Uiso 1.0 2 calc R
H22 H 0.4891 0.1146 0.3754 0.0394 Uiso 1.0 2 calc R
H24 H 0.4356 -0.1048 0.1703 0.0429 Uiso 1.0 2 calc R
H25 H 0.4680 -0.0089 0.0798 0.0441 Uiso 1.0 2 calc R
H27A H 0.3952 -0.0727 0.5252 0.0472 Uiso 1.0 2 calc R
H27B H 0.4443 -0.1497 0.4586 0.0472 Uiso 1.0 2 calc R
H28A H 0.2974 -0.2056 0.4995 0.0554 Uiso 1.0 2 calc R
H28B H 0.2479 -0.1364 0.4548 0.0554 Uiso 1.0 2 calc R
H29A H 0.2282 -0.2778 0.3614 0.0679 Uiso 1.0 2 calc R
H29B H 0.3007 -0.2165 0.3215 0.0679 Uiso 1.0 2 calc R
H30A H 0.3509 -0.3518 0.4069 0.0809 Uiso 1.0 2 calc R
H30B H 0.4235 -0.2904 0.3670 0.0809 Uiso 1.0 2 calc R
H30C H 0.3494 -0.3640 0.3056 0.0809 Uiso 1.0 2 calc R
H32 H 0.2638 -0.0204 0.3040 0.0387 Uiso 1.0 2 calc R
H33 H 0.1666 0.0992 0.3248 0.0395 Uiso 1.0 2 calc R
H35 H 0.2906 0.2061 0.5608 0.0458 Uiso 1.0 2 calc R
H36 H 0.3885 0.0872 0.5389 0.0426 Uiso 1.0 2 calc R
H42 H -0.0078 0.2222 0.1573 0.0456 Uiso 1.0 2 calc R
H43 H -0.0439 0.1346 0.0184 0.0429 Uiso 1.0 2 calc R
H45 H -0.2071 0.3288 -0.0233 0.0500 Uiso 1.0 2 calc R
H46 H -0.1658 0.4184 0.1125 0.0489 Uiso 1.0 2 calc R
H47A H -0.1792 0.2758 -0.1569 0.0483 Uiso 1.0 2 calc R
H47B H -0.1605 0.1836 -0.2262 0.0483 Uiso 1.0 2 calc R
H48A H -0.0233 0.3180 -0.1276 0.0616 Uiso 1.0 2 calc R
H48B H 0.0043 0.2172 -0.1744 0.0616 Uiso 1.0 2 calc R
H49A H -0.0814 0.3316 -0.2675 0.0724 Uiso 1.0 2 calc R
H49B H 0.0293 0.3340 -0.2555 0.0724 Uiso 1.0 2 calc R
H50A H -0.0876 0.1739 -0.3410 0.0939 Uiso 1.0 2 calc R
H50B H 0.0233 0.1775 -0.3300 0.0939 Uiso 1.0 2 calc R
H50C H -0.0239 0.2357 -0.3884 0.0939 Uiso 1.0 2 calc R
H53 H -0.2743 0.0912 -0.0159 0.0408 Uiso 1.0 2 calc R
H54 H -0.3214 -0.0126 0.0636 0.0384 Uiso 1.0 2 calc R
H56 H -0.1275 -0.1813 -0.0423 0.0416 Uiso 1.0 2 calc R
H57 H -0.0797 -0.0777 -0.1207 0.0434 Uiso 1.0 2 calc R
H59A H -0.3416 -0.2676 0.1550 0.0523 Uiso 1.0 2 calc R
H59B H -0.3527 -0.1865 0.2384 0.0523 Uiso 1.0 2 calc R
H60A H -0.1787 -0.2665 0.2057 0.0730 Uiso 1.0 2 calc R
H60B H -0.2044 -0.1999 0.2939 0.0730 Uiso 1.0 2 calc R
H61A H -0.2193 -0.3362 0.3239 0.0896 Uiso 1.0 2 calc R
H61B H -0.3245 -0.3236 0.2978 0.0896 Uiso 1.0 2 calc R
H62A H -0.2035 -0.4311 0.1883 0.1430 Uiso 1.0 2 calc R
H62B H -0.3081 -0.4174 0.1609 0.1430 Uiso 1.0 2 calc R
H62C H -0.2886 -0.4714 0.2329 0.1430 Uiso 1.0 2 calc R
H64 H -0.3549 -0.0171 0.2516 0.0428 Uiso 1.0 2 calc R
H65 H -0.2921 0.1224 0.3399 0.0449 Uiso 1.0 2 calc R
H67 H -0.0350 0.0638 0.2587 0.0419 Uiso 1.0 2 calc R
H68 H -0.0983 -0.0764 0.1727 0.0410 Uiso 1.0 2 calc R
H71A H -0.3245 0.2883 0.2376 0.0652 Uiso 1.0 2 calc R
H71B H -0.2280 0.2944 0.2914 0.0652 Uiso 1.0 2 calc R
H71C H -0.2564 0.3809 0.2577 0.0652 Uiso 1.0 2 calc R
H73A H -0.4381 0.4655 0.4534 0.0826 Uiso 1.0 2 calc R
H73B H -0.3405 0.4849 0.5081 0.0826 Uiso 1.0 2 calc R
H74A H -0.4090 0.6028 0.4145 0.1029 Uiso 1.0 2 calc R
H74B H -0.3138 0.6226 0.4723 0.1029 Uiso 1.0 2 calc R
H74C H -0.4113 0.6194 0.5161 0.1029 Uiso 1.0 2 calc R
H75A H 0.1350 0.4067 0.1450 0.0775 Uiso 1.0 2 calc R
H75B H 0.2082 0.3743 0.0739 0.0775 Uiso 1.0 2 calc R
H76A H 0.0154 -0.0076 0.3963 0.11(4) Uiso 0.5000 2 d .
H76B H 0.0046 0.0898 0.4555 0.19(6) Uiso 0.5000 2 d .

loop_
_atom_site_aniso_label
_atom_site_aniso_U_11
_atom_site_aniso_U_22
_atom_site_aniso_U_33
_atom_site_aniso_U_12
_atom_site_aniso_U_13
_atom_site_aniso_U_23
Cl1 0.1515(14) 0.0969(11) 0.1387(15) -0.0560(11) -0.0641(12) 0.0648(11)
Cl2 0.1022(11) 0.1700(17) 0.1192(14) -0.0338(11) -0.0473(10) 0.0654(13)
Cl3 0.0967(9) 0.1196(11) 0.0927(10) 0.0434(8) 0.0298(8) 0.0562(9)
O1 0.0540(14) 0.0524(14) 0.0385(14) 0.0239(11) 0.0217(11) 0.0067(12)
O2 0.0438(13) 0.0479(14) 0.0543(16) 0.0253(11) 0.0172(11) 0.0123(12)
O3 0.0480(13) 0.0446(13) 0.0296(13) 0.0058(11) 0.0050(10) -0.0014(11)
O4 0.0602(15) 0.0285(12) 0.0451(15) 0.0004(11) 0.0106(12) -0.0055(11)
O5 0.0795(19) 0.0749(19) 0.0569(18) -0.0107(16) 0.0073(15) 0.0232(16)
O6 0.0649(16) 0.0587(17) 0.0530(17) 0.0146(13) 0.0122(13) 0.0171(14)
N1 0.0433(15) 0.0395(15) 0.0336(15) 0.0172(12) 0.0144(12) 0.0092(13)
N2 0.0297(12) 0.0338(14) 0.0365(15) 0.0110(11) 0.0069(11) 0.0055(12)
N3 0.0363(14) 0.0347(14) 0.0298(14) 0.0050(11) 0.0011(11) 0.0037(12)
N4 0.0339(13) 0.0296(13) 0.0320(15) 0.0011(11) 0.0054(11) -0.0018(12)
C1 0.0316(15) 0.0273(15) 0.0300(16) 0.0077(12) 0.0062(12) 0.0034(13)
C2 0.0315(15) 0.0254(15) 0.0331(17) 0.0052(12) 0.0099(13) 0.0029(13)
C3 0.0276(14) 0.0273(15) 0.0361(17) 0.0052(12) 0.0068(13) 0.0011(13)
C4 0.0292(14) 0.0258(15) 0.0309(17) 0.0073(12) 0.0082(12) 0.0013(13)
C5 0.0315(15) 0.0244(14) 0.0297(16) 0.0062(12) 0.0045(12) 0.0017(13)
C6 0.0300(15) 0.0316(16) 0.0352(18) 0.0069(12) 0.0034(13) 0.0041(14)
C7 0.0360(16) 0.0303(16) 0.0345(18) 0.0069(13) 0.0010(14) 0.0025(14)
C8 0.0368(16) 0.0338(17) 0.0360(18) 0.0103(13) 0.0044(14) 0.0008(14)
C9 0.0372(16) 0.0375(17) 0.0323(17) 0.0165(13) 0.0039(14) 0.0027(14)
C10 0.0305(15) 0.0384(17) 0.0394(19) 0.0113(13) 0.0010(14) -0.0018(15)
C11 0.0414(17) 0.0364(17) 0.0328(18) 0.0160(14) 0.0008(14) -0.0020(14)
C12 0.0351(16) 0.0376(17) 0.0319(17) 0.0169(13) 0.0076(13) 0.0058(14)
C13 0.0353(16) 0.0360(17) 0.042(2) 0.0090(13) 0.0062(14) 0.0041(15)
C14 0.0404(17) 0.0328(17) 0.041(2) 0.0123(14) 0.0039(15) 0.0007(15)
C15 0.0434(18) 0.054(2) 0.043(2) 0.0116(16) 0.0106(16) 0.0114(18)
C16 0.059(3) 0.101(4) 0.059(3) 0.004(3) 0.005(2) 0.039(3)
C17 0.090(4) 0.189(7) 0.110(5) 0.004(4) 0.017(4) 0.112(5)
C18 0.126(6) 0.275(10) 0.145(7) -0.040(7) -0.014(5) 0.139(8)
C19 0.0322(15) 0.0425(18) 0.0331(18) 0.0156(13) 0.0063(13) 0.0015(15)
C20 0.0253(14) 0.0371(17) 0.0344(17) 0.0150(12) 0.0048(12) 0.0017(14)
C21 0.0280(14) 0.0341(16) 0.0342(17) 0.0107(12) 0.0050(13) 0.0016(14)
C22 0.0262(14) 0.0426(18) 0.0279(16) 0.0105(13) 0.0040(12) 0.0027(14)
C23 0.0225(14) 0.0365(17) 0.0363(18) 0.0082(12) 0.0031(12) 0.0045(14)
C24 0.0286(15) 0.0334(16) 0.0411(19) 0.0097(12) 0.0056(13) -0.0014(15)
C25 0.0316(15) 0.0474(19) 0.0276(17) 0.0129(14) 0.0038(13) -0.0005(15)
C26 0.0250(14) 0.0388(17) 0.0365(18) 0.0096(13) 0.0034(13) 0.0023(14)
C27 0.0430(18) 0.0452(19) 0.0316(18) 0.0166(14) 0.0040(14) 0.0090(15)
C28 0.0394(18) 0.046(2) 0.059(3) 0.0119(15) 0.0084(16) 0.0228(19)
C29 0.066(3) 0.047(3) 0.057(3) -0.0087(19) -0.0122(19) 0.020(2)
C30 0.103(4) 0.039(2) 0.057(3) 0.012(3) 0.014(3) 0.003(2)
C31 0.0264(14) 0.0331(16) 0.0312(17) 0.0058(12) 0.0060(12) 0.0033(14)
C32 0.0282(14) 0.0341(16) 0.0304(17) 0.0076(12) 0.0043(13) -0.0017(13)
C33 0.0268(14) 0.0328(16) 0.0365(18) 0.0080(12) 0.0017(13) 0.0018(14)
C34 0.0279(14) 0.0330(16) 0.0388(18) 0.0067(12) 0.0085(13) -0.0001(14)
C35 0.0343(16) 0.0368(17) 0.0354(18) 0.0044(13) 0.0064(14) -0.0074(14)
C36 0.0299(15) 0.0426(18) 0.0304(17) 0.0062(13) -0.0001(13) 0.0017(15)
C37 0.0331(16) 0.0336(17) 0.0362(18) 0.0029(13) 0.0061(14) 0.0019(14)
C38 0.0295(15) 0.0320(16) 0.0315(17) 0.0046(13) 0.0046(13) -0.0011(14)
C39 0.0294(15) 0.0291(15) 0.0359(18) 0.0052(12) 0.0072(13) 0.0002(14)
C40 0.0314(15) 0.0332(17) 0.0382(19) 0.0046(13) 0.0076(14) -0.0006(15)
C41 0.0337(16) 0.0335(17) 0.0360(18) 0.0011(13) 0.0062(14) -0.0020(14)
C42 0.0375(16) 0.0361(17) 0.0360(18) 0.0090(13) -0.0050(14) -0.0000(15)
C43 0.0362(16) 0.0280(15) 0.0375(18) 0.0082(13) -0.0005(14) -0.0036(14)
C44 0.0311(15) 0.0322(16) 0.0275(16) 0.0048(12) 0.0019(12) 0.0003(13)
C45 0.0392(17) 0.0412(19) 0.044(2) 0.0138(14) -0.0001(15) 0.0070(16)
C46 0.0473(18) 0.0326(17) 0.0372(19) 0.0140(14) 0.0020(15) -0.0041(15)
C47 0.0439(18) 0.0434(19) 0.0336(18) 0.0069(15) 0.0005(14) 0.0092(16)
C48 0.051(2) 0.055(3) 0.048(3) -0.0073(17) -0.0003(17) 0.0149(19)
C49 0.056(3) 0.062(3) 0.071(3) 0.0009(19) 0.002(2) 0.033(3)
C50 0.079(3) 0.105(4) 0.060(3) 0.012(3) 0.018(3) 0.034(3)
C51 0.0289(14) 0.0351(17) 0.0276(17) 0.0048(12) -0.0032(12) -0.0027(14)
C52 0.0259(14) 0.0338(16) 0.0237(15) 0.0037(12) -0.0019(12) -0.0043(13)
C53 0.0309(15) 0.0356(17) 0.0318(17) 0.0117(13) 0.0028(13) -0.0012(14)
C54 0.0277(14) 0.0343(16) 0.0294(16) 0.0070(12) 0.0045(12) -0.0025(13)
C55 0.0278(14) 0.0279(15) 0.0301(16) 0.0046(12) 0.0007(12) -0.0043(13)
C56 0.0336(15) 0.0287(15) 0.0386(18) 0.0100(12) 0.0041(14) 0.0001(14)
C57 0.0323(15) 0.0367(17) 0.0324(17) 0.0071(13) 0.0073(13) -0.0069(14)
C58 0.0314(15) 0.0296(16) 0.0367(18) 0.0060(12) 0.0034(13) -0.0030(14)
C59 0.055(2) 0.0320(17) 0.040(2) -0.0023(15) 0.0113(16) 0.0017(15)
C60 0.063(3) 0.069(3) 0.053(3) 0.011(2) 0.004(2) 0.018(3)
C61 0.098(4) 0.063(3) 0.068(3) 0.021(3) 0.013(3) 0.021(3)
C62 0.205(7) 0.052(3) 0.105(5) 0.037(4) 0.031(5) 0.018(4)
C63 0.0344(15) 0.0273(15) 0.0276(16) 0.0058(12) 0.0021(13) -0.0025(13)
C64 0.0278(15) 0.0365(17) 0.0379(18) 0.0074(13) 0.0053(13) -0.0018(14)
C65 0.0343(16) 0.0397(18) 0.0340(18) 0.0134(13) 0.0072(14) -0.0025(15)
C66 0.0350(15) 0.0310(16) 0.0297(17) 0.0069(13) 0.0019(13) 0.0018(13)
C67 0.0280(15) 0.0372(17) 0.0357(18) 0.0049(13) 0.0062(13) 0.0004(14)
C68 0.0302(15) 0.0340(16) 0.0355(18) 0.0121(12) 0.0066(13) 0.0001(14)
C69 0.0330(15) 0.0358(17) 0.0348(18) 0.0118(13) 0.0047(13) 0.0028(15)
C70 0.0307(15) 0.0300(16) 0.0361(18) 0.0089(12) 0.0045(13) 0.0050(14)
C71 0.0436(19) 0.063(3) 0.060(3) 0.0107(17) 0.0082(18) 0.020(2)
C72 0.0401(18) 0.055(3) 0.048(3) -0.0016(17) -0.0097(16) 0.0147(19)
C73 0.085(3) 0.064(3) 0.055(3) 0.010(3) 0.011(3) 0.010(3)
C74 0.106(4) 0.065(3) 0.085(4) 0.003(3) 0.037(3) 0.014(3)
C75 0.069(3) 0.058(3) 0.069(3) 0.011(2) 0.008(3) 0.017(3)
C76 0.082(6) 0.064(6) 0.052(6) 0.010(5) 0.011(5) 0.031(5)

loop_
_atom_type_symbol
_atom_type_description
_atom_type_scat_dispersion_real
_atom_type_scat_dispersion_imag
_atom_type_scat_source
C C 0.0033 0.0016
;
International Tables for Crystallography
(1992, Vol. C, Tables 4.2.6.8 and 6.1.1.4)
;
H H 0.0000 0.0000
;
International Tables for Crystallography
(1992, Vol. C, Table 6.1.1.4)
;
N N 0.0061 0.0033
;
International Tables for Crystallography
(1992, Vol. C, Tables 4.2.6.8 and 6.1.1.4)
;
O O 0.0106 0.0060
;
International Tables for Crystallography
(1992, Vol. C, Tables 4.2.6.8 and 6.1.1.4)
;
Cl Cl 0.1484 0.1585
;
International Tables for Crystallography
(1992, Vol. C, Tables 4.2.6.8 and 6.1.1.4)
;

loop_
_geom_angle_atom_site_label_1
_geom_angle_atom_site_label_2
_geom_angle_atom_site_label_3
_geom_angle
_geom_angle_publ_flag
_geom_angle_site_symmetry_1
_geom_angle_site_symmetry_3
C76 Cl3 C76 61.9(5) yes . 2_556
C72 O6 C73 115.7(4) yes . .
C12 N1 C15 118.1(3) yes . .
C12 N1 C19 123.5(3) yes . .
C15 N1 C19 117.3(3) yes . .
C26 N2 C27 119.8(3) yes . .
C26 N2 C31 123.0(3) yes . .
C27 N2 C31 117.0(3) yes . .
C44 N3 C47 117.5(3) yes . .
C44 N3 C51 122.5(3) yes . .
C47 N3 C51 116.3(3) yes . .
C58 N4 C59 118.0(3) yes . .
C58 N4 C63 122.4(3) yes . .
C59 N4 C63 117.5(3) yes . .
C2 C1 C6 119.0(3) yes . .
C2 C1 C7 121.0(3) yes . .
C6 C1 C7 119.9(3) yes . .
C1 C2 C3 119.6(3) yes . .
C1 C2 C39 121.6(3) yes . .
C3 C2 C39 118.6(3) yes . .
C2 C3 C4 121.4(3) yes . .
C3 C4 C5 119.2(3) yes . .
C3 C4 C38 119.5(3) yes . 2_566
C5 C4 C38 121.0(3) yes . 2_566
C4 C5 C6 118.6(3) yes . .
C4 C5 C70 120.9(3) yes . 2_566
C6 C5 C70 120.5(3) yes . 2_566
C1 C6 C5 122.2(3) yes . .
C1 C7 C8 177.6(4) yes . .
C7 C8 C9 175.0(4) yes . .
C8 C9 C10 121.6(3) yes . .
C8 C9 C14 119.4(3) yes . .
C10 C9 C14 118.9(3) yes . .
C9 C10 C11 120.5(3) yes . .
C10 C11 C12 120.3(3) yes . .
N1 C12 C11 121.0(3) yes . .
N1 C12 C13 119.1(3) yes . .
C11 C12 C13 119.9(3) yes . .
C12 C13 C14 119.7(3) yes . .
C9 C14 C13 120.6(3) yes . .
N1 C15 C16 113.7(3) yes . .
C15 C16 C17 110.5(4) yes . .
C16 C17 C18 116.8(5) yes . .
O1 C19 N1 121.0(4) yes . .
O1 C19 C20 119.2(3) yes . .
N1 C19 C20 119.6(3) yes . .
C19 C20 C21 122.3(3) yes . .
C19 C20 C25 118.4(3) yes . .
C21 C20 C25 118.8(3) yes . .
C20 C21 C22 120.7(3) yes . .
C21 C22 C23 120.5(3) yes . .
C22 C23 C24 118.7(3) yes . .
C22 C23 C26 122.3(3) yes . .
C24 C23 C26 118.5(3) yes . .
C23 C24 C25 120.3(3) yes . .
C20 C25 C24 120.9(3) yes . .
O2 C26 N2 122.2(4) yes . .
O2 C26 C23 119.5(3) yes . .
N2 C26 C23 118.2(3) yes . .
N2 C27 C28 112.9(3) yes . .
C27 C28 C29 114.6(3) yes . .
C28 C29 C30 114.6(4) yes . .
N2 C31 C32 121.0(3) yes . .
N2 C31 C36 119.3(3) yes . .
C32 C31 C36 119.7(3) yes . .
C31 C32 C33 120.8(3) yes . .
C32 C33 C34 119.9(3) yes . .
C33 C34 C35 118.9(3) yes . .
C33 C34 C37 121.4(3) yes . .
C35 C34 C37 119.5(3) yes . .
C34 C35 C36 121.0(3) yes . .
C31 C36 C35 119.7(3) yes . .
C34 C37 C38 173.8(4) yes . .
C4 C38 C37 173.9(4) yes 2_566 .
C2 C39 C40 175.1(4) yes . .
C39 C40 C41 176.4(4) yes . .
C40 C41 C42 121.0(3) yes . .
C40 C41 C46 120.8(3) yes . .
C42 C41 C46 118.1(3) yes . .
C41 C42 C43 120.7(3) yes . .
C42 C43 C44 121.0(3) yes . .
N3 C44 C43 121.8(3) yes . .
N3 C44 C45 119.6(3) yes . .
C43 C44 C45 118.4(3) yes . .
C44 C45 C46 120.3(4) yes . .
C41 C46 C45 121.4(3) yes . .
N3 C47 C48 113.7(3) yes . .
C47 C48 C49 111.4(3) yes . .
C48 C49 C50 112.2(4) yes . .
O3 C51 N3 121.3(3) yes . .
O3 C51 C52 119.1(3) yes . .
N3 C51 C52 119.5(3) yes . .
C51 C52 C53 122.4(3) yes . .
C51 C52 C57 118.1(3) yes . .
C53 C52 C57 119.2(3) yes . .
C52 C53 C54 119.8(3) yes . .
C53 C54 C55 120.5(3) yes . .
C54 C55 C56 119.3(3) yes . .
C54 C55 C58 123.3(3) yes . .
C56 C55 C58 117.3(3) yes . .
C55 C56 C57 120.3(3) yes . .
C52 C57 C56 120.8(3) yes . .
O4 C58 N4 122.3(3) yes . .
O4 C58 C55 120.3(3) yes . .
N4 C58 C55 117.3(3) yes . .
N4 C59 C60 112.0(3) yes . .
C59 C60 C61 112.8(4) yes . .
C60 C61 C62 113.5(5) yes . .
N4 C63 C64 119.3(3) yes . .
N4 C63 C68 120.8(3) yes . .
C64 C63 C68 119.8(3) yes . .
C63 C64 C65 120.1(3) yes . .
C64 C65 C66 120.5(3) yes . .
C65 C66 C67 118.7(3) yes . .
C65 C66 C69 119.6(3) yes . .
C67 C66 C69 121.6(3) yes . .
C66 C67 C68 120.4(3) yes . .
C63 C68 C67 120.4(3) yes . .
C66 C69 C70 175.8(4) yes . .
C5 C70 C69 175.8(4) yes 2_566 .
O5 C72 O6 123.2(4) yes . .
O5 C72 C71 124.7(4) yes . .
O6 C72 C71 112.2(4) yes . .
O6 C73 C74 109.4(4) yes . .
Cl1 C75 Cl2 111.9(3) yes . .
Cl3 C76 Cl3 118.1(6) yes . 2_556
Cl3 C76 C76 66.7(5) yes . 2_556
Cl3 C76 C76 51.4(4) yes 2_556 2_556
C2 C3 H3 119.305 no . .
C4 C3 H3 119.317 no . .
C1 C6 H6 118.891 no . .
C5 C6 H6 118.894 no . .
C9 C10 H10 119.747 no . .
C11 C10 H10 119.727 no . .
C10 C11 H11 119.821 no . .
C12 C11 H11 119.830 no . .
C12 C13 H13 120.155 no . .
C14 C13 H13 120.156 no . .
C9 C14 H14 119.678 no . .
C13 C14 H14 119.677 no . .
N1 C15 H15A 108.812 no . .
N1 C15 H15B 108.821 no . .
C16 C15 H15A 108.821 no . .
C16 C15 H15B 108.825 no . .
H15A C15 H15B 107.676 no . .
C15 C16 H16A 109.545 no . .
C15 C16 H16B 109.540 no . .
C17 C16 H16A 109.548 no . .
C17 C16 H16B 109.550 no . .
H16A C16 H16B 108.101 no . .
C16 C17 H17A 108.085 no . .
C16 C17 H17B 108.082 no . .
C18 C17 H17A 108.087 no . .
C18 C17 H17B 108.089 no . .
H17A C17 H17B 107.290 no . .
C17 C18 H18A 109.469 no . .
C17 C18 H18B 109.473 no . .
C17 C18 H18C 109.480 no . .
H18A C18 H18B 109.465 no . .
H18A C18 H18C 109.475 no . .
H18B C18 H18C 109.466 no . .
C20 C21 H21 119.650 no . .
C22 C21 H21 119.665 no . .
C21 C22 H22 119.740 no . .
C23 C22 H22 119.731 no . .
C23 C24 H24 119.849 no . .
C25 C24 H24 119.850 no . .
C20 C25 H25 119.534 no . .
C24 C25 H25 119.553 no . .
N2 C27 H27A 109.010 no . .
N2 C27 H27B 109.019 no . .
C28 C27 H27A 109.015 no . .
C28 C27 H27B 109.015 no . .
H27A C27 H27B 107.802 no . .
C27 C28 H28A 108.595 no . .
C27 C28 H28B 108.602 no . .
C29 C28 H28A 108.608 no . .
C29 C28 H28B 108.611 no . .
H28A C28 H28B 107.573 no . .
C28 C29 H29A 108.615 no . .
C28 C29 H29B 108.619 no . .
C30 C29 H29A 108.613 no . .
C30 C29 H29B 108.618 no . .
H29A C29 H29B 107.575 no . .
C29 C30 H30A 109.465 no . .
C29 C30 H30B 109.468 no . .
C29 C30 H30C 109.472 no . .
H30A C30 H30B 109.475 no . .
H30A C30 H30C 109.472 no . .
H30B C30 H30C 109.475 no . .
C31 C32 H32 119.585 no . .
C33 C32 H32 119.594 no . .
C32 C33 H33 120.051 no . .
C34 C33 H33 120.052 no . .
C34 C35 H35 119.518 no . .
C36 C35 H35 119.516 no . .
C31 C36 H36 120.141 no . .
C35 C36 H36 120.143 no . .
C41 C42 H42 119.665 no . .
C43 C42 H42 119.679 no . .
C42 C43 H43 119.482 no . .
C44 C43 H43 119.495 no . .
C44 C45 H45 119.834 no . .
C46 C45 H45 119.825 no . .
C41 C46 H46 119.307 no . .
C45 C46 H46 119.305 no . .
N3 C47 H47A 108.831 no . .
N3 C47 H47B 108.833 no . .
C48 C47 H47A 108.827 no . .
C48 C47 H47B 108.827 no . .
H47A C47 H47B 107.693 no . .
C47 C48 H48A 109.362 no . .
C47 C48 H48B 109.361 no . .
C49 C48 H48A 109.356 no . .
C49 C48 H48B 109.362 no . .
H48A C48 H48B 107.983 no . .
C48 C49 H49A 109.164 no . .
C48 C49 H49B 109.158 no . .
C50 C49 H49A 109.164 no . .
C50 C49 H49B 109.153 no . .
H49A C49 H49B 107.880 no . .
C49 C50 H50A 109.468 no . .
C49 C50 H50B 109.473 no . .
C49 C50 H50C 109.469 no . .
H50A C50 H50B 109.466 no . .
H50A C50 H50C 109.472 no . .
H50B C50 H50C 109.479 no . .
C52 C53 H53 120.086 no . .
C54 C53 H53 120.089 no . .
C53 C54 H54 119.726 no . .
C55 C54 H54 119.733 no . .
C55 C56 H56 119.864 no . .
C57 C56 H56 119.877 no . .
C52 C57 H57 119.582 no . .
C56 C57 H57 119.583 no . .
N4 C59 H59A 109.196 no . .
N4 C59 H59B 109.203 no . .
C60 C59 H59A 109.207 no . .
C60 C59 H59B 109.201 no . .
H59A C59 H59B 107.907 no . .
C59 C60 H60A 109.021 no . .
C59 C60 H60B 109.032 no . .
C61 C60 H60A 109.029 no . .
C61 C60 H60B 109.022 no . .
H60A C60 H60B 107.802 no . .
C60 C61 H61A 108.878 no . .
C60 C61 H61B 108.880 no . .
C62 C61 H61A 108.876 no . .
C62 C61 H61B 108.874 no . .
H61A C61 H61B 107.716 no . .
C61 C62 H62A 109.471 no . .
C61 C62 H62B 109.472 no . .
C61 C62 H62C 109.477 no . .
H62A C62 H62B 109.473 no . .
H62A C62 H62C 109.466 no . .
H62B C62 H62C 109.468 no . .
C63 C64 H64 119.943 no . .
C65 C64 H64 119.942 no . .
C64 C65 H65 119.742 no . .
C66 C65 H65 119.742 no . .
C66 C67 H67 119.804 no . .
C68 C67 H67 119.816 no . .
C63 C68 H68 119.791 no . .
C67 C68 H68 119.774 no . .
C72 C71 H71A 109.473 no . .
C72 C71 H71B 109.471 no . .
C72 C71 H71C 109.476 no . .
H71A C71 H71B 109.468 no . .
H71A C71 H71C 109.467 no . .
H71B C71 H71C 109.472 no . .
O6 C73 H73A 109.794 no . .
O6 C73 H73B 109.796 no . .
C74 C73 H73A 109.785 no . .
C74 C73 H73B 109.787 no . .
H73A C73 H73B 108.244 no . .
C73 C74 H74A 109.468 no . .
C73 C74 H74B 109.473 no . .
C73 C74 H74C 109.468 no . .
H74A C74 H74B 109.471 no . .
H74A C74 H74C 109.475 no . .
H74B C74 H74C 109.472 no . .
Cl1 C75 H75A 109.248 no . .
Cl1 C75 H75B 109.242 no . .
Cl2 C75 H75A 109.242 no . .
Cl2 C75 H75B 109.240 no . .
H75A C75 H75B 107.926 no . .
Cl3 C76 H76A 100.3(6) no . .
Cl3 C76 H76B 100.6(7) no . .
Cl3 C76 H76A 114.9(7) no 2_556 .
Cl3 C76 H76B 115.3(6) no 2_556 .
C76 C76 H76A 126.6(8) no 2_556 .
C76 C76 H76B 127.5(7) no 2_556 .
H76A C76 H76B 105.4(9) no . .

loop_
_geom_bond_atom_site_label_1
_geom_bond_atom_site_label_2
_geom_bond_distance
_geom_bond_publ_flag
_geom_bond_site_symmetry_2
Cl1 C75 1.711(4) yes .
Cl2 C75 1.718(5) yes .
Cl3 C76 1.576(9) yes .
Cl3 C76 1.853(10) yes 2_556
O1 C19 1.229(4) yes .
O2 C26 1.226(4) yes .
O3 C51 1.228(4) yes .
O4 C58 1.220(4) yes .
O5 C72 1.195(6) yes .
O6 C72 1.324(5) yes .
O6 C73 1.455(5) yes .
N1 C12 1.442(4) yes .
N1 C15 1.492(5) yes .
N1 C19 1.371(5) yes .
N2 C26 1.370(4) yes .
N2 C27 1.473(5) yes .
N2 C31 1.438(4) yes .
N3 C44 1.428(4) yes .
N3 C47 1.474(5) yes .
N3 C51 1.374(4) yes .
N4 C58 1.373(4) yes .
N4 C59 1.462(5) yes .
N4 C63 1.427(4) yes .
C1 C2 1.410(4) yes .
C1 C6 1.384(4) yes .
C1 C7 1.432(4) yes .
C2 C3 1.400(4) yes .
C2 C39 1.426(4) yes .
C3 C4 1.388(4) yes .
C4 C5 1.427(4) yes .
C4 C38 1.423(4) yes 2_566
C5 C6 1.399(4) yes .
C5 C70 1.415(4) yes 2_566
C7 C8 1.198(5) yes .
C8 C9 1.447(5) yes .
C9 C10 1.382(4) yes .
C9 C14 1.397(5) yes .
C10 C11 1.385(5) yes .
C11 C12 1.379(5) yes .
C12 C13 1.388(4) yes .
C13 C14 1.385(5) yes .
C15 C16 1.487(6) yes .
C16 C17 1.544(9) yes .
C17 C18 1.457(11) yes .
C19 C20 1.498(5) yes .
C20 C21 1.400(4) yes .
C20 C25 1.389(5) yes .
C21 C22 1.373(5) yes .
C22 C23 1.407(4) yes .
C23 C24 1.395(5) yes .
C23 C26 1.495(5) yes .
C24 C25 1.384(5) yes .
C27 C28 1.520(5) yes .
C28 C29 1.502(5) yes .
C29 C30 1.502(6) yes .
C31 C32 1.381(5) yes .
C31 C36 1.388(4) yes .
C32 C33 1.381(5) yes .
C33 C34 1.395(4) yes .
C34 C35 1.392(5) yes .
C34 C37 1.437(5) yes .
C35 C36 1.380(5) yes .
C37 C38 1.205(5) yes .
C39 C40 1.198(4) yes .
C40 C41 1.435(4) yes .
C41 C42 1.391(5) yes .
C41 C46 1.392(5) yes .
C42 C43 1.386(5) yes .
C43 C44 1.378(5) yes .
C44 C45 1.407(5) yes .
C45 C46 1.370(5) yes .
C47 C48 1.522(5) yes .
C48 C49 1.522(7) yes .
C49 C50 1.511(6) yes .
C51 C52 1.490(5) yes .
C52 C53 1.406(4) yes .
C52 C57 1.388(5) yes .
C53 C54 1.383(5) yes .
C54 C55 1.393(5) yes .
C55 C56 1.396(4) yes .
C55 C58 1.494(5) yes .
C56 C57 1.375(5) yes .
C59 C60 1.542(6) yes .
C60 C61 1.492(7) yes .
C61 C62 1.488(7) yes .
C63 C64 1.390(4) yes .
C63 C68 1.391(4) yes .
C64 C65 1.378(4) yes .
C65 C66 1.404(4) yes .
C66 C67 1.402(4) yes .
C66 C69 1.431(4) yes .
C67 C68 1.375(4) yes .
C69 C70 1.202(4) yes .
C71 C72 1.487(6) yes .
C73 C74 1.439(7) yes .
C76 C76 1.779(14) yes 2_556
C3 H3 0.950 no .
C6 H6 0.950 no .
C10 H10 0.950 no .
C11 H11 0.950 no .
C13 H13 0.950 no .
C14 H14 0.950 no .
C15 H15A 0.990 no .
C15 H15B 0.990 no .
C16 H16A 0.990 no .
C16 H16B 0.990 no .
C17 H17A 0.990 no .
C17 H17B 0.990 no .
C18 H18A 0.980 no .
C18 H18B 0.980 no .
C18 H18C 0.980 no .
C21 H21 0.950 no .
C22 H22 0.950 no .
C24 H24 0.950 no .
C25 H25 0.950 no .
C27 H27A 0.990 no .
C27 H27B 0.990 no .
C28 H28A 0.990 no .
C28 H28B 0.990 no .
C29 H29A 0.990 no .
C29 H29B 0.990 no .
C30 H30A 0.980 no .
C30 H30B 0.980 no .
C30 H30C 0.980 no .
C32 H32 0.950 no .
C33 H33 0.950 no .
C35 H35 0.950 no .
C36 H36 0.950 no .
C42 H42 0.950 no .
C43 H43 0.950 no .
C45 H45 0.950 no .
C46 H46 0.950 no .
C47 H47A 0.990 no .
C47 H47B 0.990 no .
C48 H48A 0.990 no .
C48 H48B 0.990 no .
C49 H49A 0.990 no .
C49 H49B 0.990 no .
C50 H50A 0.980 no .
C50 H50B 0.980 no .
C50 H50C 0.980 no .
C53 H53 0.950 no .
C54 H54 0.950 no .
C56 H56 0.950 no .
C57 H57 0.950 no .
C59 H59A 0.990 no .
C59 H59B 0.990 no .
C60 H60A 0.990 no .
C60 H60B 0.990 no .
C61 H61A 0.990 no .
C61 H61B 0.990 no .
C62 H62A 0.980 no .
C62 H62B 0.980 no .
C62 H62C 0.980 no .
C64 H64 0.950 no .
C65 H65 0.950 no .
C67 H67 0.950 no .
C68 H68 0.950 no .
C71 H71A 0.980 no .
C71 H71B 0.980 no .
C71 H71C 0.980 no .
C73 H73A 0.990 no .
C73 H73B 0.990 no .
C74 H74A 0.980 no .
C74 H74B 0.980 no .
C74 H74C 0.980 no .
C75 H75A 0.990 no .
C75 H75B 0.990 no .
C76 H76A 0.984(8) no .
C76 H76B 0.977(9) no .

loop_
_geom_contact_atom_site_label_1
_geom_contact_atom_site_label_2
_geom_contact_distance
_geom_contact_publ_flag
_geom_contact_site_symmetry_2
O1 C12 3.577(4) no .
O1 C15 2.705(5) no .
O1 C16 3.281(6) no .
O1 C21 3.534(5) no .
O1 C25 2.848(5) no .
O2 C22 3.484(5) no .
O2 C24 2.917(5) no .
O2 C27 2.766(4) no .
O2 C29 3.438(5) no .
O2 C30 3.412(5) no .
O2 C31 3.590(4) no .
O3 C44 3.522(4) no .
O3 C47 2.688(5) no .
O3 C48 3.334(5) no .
O3 C53 3.559(4) no .
O3 C57 2.815(5) no .
O4 C54 3.505(4) no .
O4 C56 2.895(4) no .
O4 C59 2.725(5) no .
O4 C60 3.488(6) no .
O4 C63 3.557(4) no .
O5 C73 2.627(6) no .
N1 C21 3.020(5) no .
N2 C22 3.085(5) no .
N2 C24 3.597(5) no .
N2 C29 3.109(5) no .
N3 C53 3.002(5) no .
N4 C54 3.043(5) no .
N4 C56 3.592(5) no .
C1 C4 2.821(4) no .
C1 C4 3.581(5) no 2_566
C1 C40 3.586(4) no .
C2 C5 2.814(4) no .
C2 C5 3.598(5) no 2_566
C2 C8 3.577(5) no .
C3 C6 2.773(4) no .
C3 C6 3.563(5) no 2_566
C3 C37 3.513(4) no 2_566
C3 C40 3.492(4) no .
C4 C69 3.573(4) no 2_566
C5 C37 3.577(5) no 2_566
C6 C8 3.520(4) no .
C6 C69 3.526(4) no 2_566
C7 C10 3.580(5) no .
C7 C14 3.529(5) no .
C7 C39 2.897(4) no .
C9 C12 2.785(5) no .
C10 C13 2.770(5) no .
C11 C14 2.761(4) no .
C11 C19 3.031(5) no .
C11 C20 3.108(5) no .
C11 C21 3.284(5) no .
C12 C16 3.250(6) no .
C12 C20 2.956(5) no .
C12 C21 3.047(5) no .
C13 C15 3.042(5) no .
C16 C19 3.257(7) no .
C20 C23 2.802(5) no .
C21 C24 2.775(5) no .
C22 C25 2.770(5) no .
C22 C31 3.046(5) no .
C22 C32 3.325(4) no .
C23 C31 2.870(5) no .
C23 C32 3.062(4) no .
C26 C28 3.417(5) no .
C26 C29 3.508(5) no .
C26 C32 3.089(5) no .
C26 C36 3.545(5) no .
C27 C30 3.154(5) no .
C27 C32 3.545(5) no .
C27 C36 3.069(5) no .
C28 C31 3.131(5) no .
C31 C34 2.784(5) no .
C32 C35 2.756(4) no .
C33 C36 2.776(5) no .
C33 C38 3.594(4) no .
C35 C38 3.508(5) no .
C38 C70 2.885(4) no .
C39 C42 3.568(4) no .
C39 C46 3.538(5) no .
C41 C44 2.806(4) no .
C42 C45 2.762(5) no .
C43 C46 2.755(5) no .
C43 C51 2.944(4) no .
C43 C52 3.028(4) no .
C43 C53 3.250(4) no .
C44 C48 3.103(5) no .
C44 C52 2.982(5) no .
C44 C53 3.124(5) no .
C45 C47 2.962(5) no .
C45 C48 3.562(6) no .
C47 C50 3.138(6) no .
C48 C51 3.303(6) no .
C52 C55 2.790(5) no .
C53 C56 2.779(5) no .
C54 C57 2.771(5) no .
C54 C63 3.062(5) no .
C54 C68 3.471(5) no .
C55 C63 2.866(5) no .
C55 C68 3.123(4) no .
C58 C60 3.332(6) no .
C58 C64 3.564(4) no .
C58 C68 3.060(4) no .
C59 C62 3.241(7) no .
C59 C64 3.107(5) no .
C59 C68 3.479(5) no .
C60 C63 3.091(6) no .
C60 C68 3.595(6) no .
C63 C66 2.789(4) no .
C64 C67 2.778(5) no .
C65 C68 2.773(5) no .
C65 C70 3.518(4) no .
C67 C70 3.592(4) no .
C72 C74 3.574(6) no .
Cl2 Cl2 3.470(3) no 2_565
Cl3 C34 3.492(4) no 2_556
Cl3 C35 3.556(4) no 2_556
Cl3 C66 3.494(4) no .
O1 C25 3.333(4) no 2_655
O1 C53 3.213(4) no 1_655
O1 C54 3.327(4) no 1_655
O2 C36 3.567(4) no 2_656
O3 C32 3.187(4) no 2_555
O3 C33 3.169(4) no 2_555
O3 C67 3.540(4) no 2_555
O4 C11 3.479(5) no 2_555
O4 C16 3.479(5) no 2_555
O4 C75 3.281(5) no 2_555
O5 C21 3.424(4) no 1_455
C10 C75 3.597(6) no .
C11 O4 3.479(5) no 2_555
C16 O4 3.479(5) no 2_555
C21 O5 3.424(4) no 1_655
C25 O1 3.333(4) no 2_655
C32 O3 3.187(4) no 2_555
C33 O3 3.169(4) no 2_555
C33 C76 3.510(10) no .
C34 Cl3 3.492(4) no 2_556
C34 C76 3.595(9) no .
C35 Cl3 3.556(4) no 2_556
C36 O2 3.567(4) no 2_656
C40 C71 3.541(5) no .
C43 C56 3.480(5) no 2_555
C53 O1 3.213(4) no 1_455
C54 O1 3.327(4) no 1_455
C56 C43 3.480(5) no 2_555
C66 Cl3 3.494(4) no .
C67 O3 3.540(4) no 2_555
C71 C40 3.541(5) no .
C75 O4 3.281(5) no 2_555
C75 C10 3.597(6) no .
C76 C33 3.510(10) no .
C76 C34 3.595(9) no .
O1 H15B 2.4145 no .
O1 H16B 2.8318 no .
O1 H25 2.6362 no .
O2 H24 2.7724 no .
O2 H27A 3.5647 no .
O2 H27B 2.3701 no .
O2 H29B 2.9592 no .
O2 H30B 2.6810 no .
O3 H43 3.5862 no .
O3 H47A 3.5801 no .
O3 H47B 2.3588 no .
O3 H48B 2.9488 no .
O3 H50A 3.3269 no .
O3 H57 2.5706 no .
O4 H56 2.7012 no .
O4 H59A 2.3569 no .
O4 H59B 3.5775 no .
O4 H60A 3.1389 no .
O5 H71A 2.6782 no .
O5 H71B 2.6634 no .
O5 H71C 3.1395 no .
O5 H73A 2.5317 no .
O5 H73B 2.6588 no .
O6 H71A 2.9651 no .
O6 H71B 2.9823 no .
O6 H71C 2.3333 no .
O6 H74A 2.5388 no .
O6 H74B 2.5718 no .
O6 H74C 3.2142 no .
N1 H11 2.6268 no .
N1 H13 2.6028 no .
N1 H16A 2.7183 no .
N1 H16B 2.6797 no .
N1 H21 2.7720 no .
N2 H22 2.9008 no .
N2 H28A 3.3220 no .
N2 H28B 2.6522 no .
N2 H29B 2.7594 no .
N2 H30B 3.5409 no .
N2 H32 2.6225 no .
N2 H36 2.6053 no .
N3 H43 2.6280 no .
N3 H45 2.6213 no .
N3 H48A 2.8257 no .
N3 H48B 2.6131 no .
N3 H53 2.7599 no .
N4 H54 2.8592 no .
N4 H60A 2.6104 no .
N4 H60B 2.7699 no .
N4 H64 2.5979 no .
N4 H68 2.6250 no .
C1 H3 3.2839 no .
C2 H6 3.2637 no .
C4 H6 3.2867 no .
C5 H3 3.2867 no .
C6 H3 3.5500 no 2_566
C7 H6 2.5907 no .
C7 H10 3.5661 no .
C7 H14 3.4711 no .
C8 H6 3.4547 no .
C8 H10 2.6464 no .
C8 H14 2.6163 no .
C9 H11 3.2577 no .
C9 H13 3.2744 no .
C10 H14 3.2511 no .
C11 H13 3.2528 no .
C11 H16A 3.5227 no .
C11 H21 3.1717 no .
C12 H10 3.2522 no .
C12 H14 3.2543 no .
C12 H15A 2.6273 no .
C12 H15B 3.3033 no .
C12 H16A 3.0148 no .
C12 H16B 3.5758 no .
C12 H21 2.6404 no .
C13 H11 3.2521 no .
C13 H15A 2.6651 no .
C13 H21 3.0399 no .
C14 H10 3.2535 no .
C15 H13 2.8664 no .
C15 H17A 2.6361 no .
C15 H17B 2.6791 no .
C16 H18A 2.7829 no .
C16 H18B 2.7423 no .
C16 H18C 3.3832 no .
C17 H15A 2.6793 no .
C17 H15B 2.6379 no .
C18 H16A 2.7617 no .
C18 H16B 2.8004 no .
C19 H11 2.8175 no .
C19 H15A 3.2113 no .
C19 H15B 2.5336 no .
C19 H16B 3.0321 no .
C19 H21 2.7097 no .
C19 H25 2.6199 no .
C20 H11 2.8223 no .
C20 H22 3.2650 no .
C20 H24 3.2670 no .
C21 H11 3.3276 no .
C21 H25 3.2597 no .
C22 H24 3.2721 no .
C22 H32 3.4610 no .
C23 H21 3.2698 no .
C23 H25 3.2650 no .
C23 H32 2.8641 no .
C24 H22 3.2696 no .
C24 H32 3.3085 no .
C25 H11 3.4370 no .
C25 H21 3.2589 no .
C26 H22 2.7177 no .
C26 H24 2.6312 no .
C26 H27A 3.1622 no .
C26 H27B 2.5100 no .
C26 H29B 2.9178 no .
C26 H30B 3.4269 no .
C26 H32 2.9369 no .
C27 H29A 3.3705 no .
C27 H29B 2.6987 no .
C27 H30A 3.4936 no .
C27 H30B 2.8489 no .
C27 H36 2.9280 no .
C28 H30A 2.7346 no .
C28 H30B 2.7342 no .
C28 H30C 3.3561 no .
C29 H27A 3.3708 no .
C29 H27B 2.7075 no .
C30 H27B 2.8100 no .
C30 H28A 2.6857 no .
C30 H28B 3.3532 no .
C31 H22 2.7393 no .
C31 H27A 2.6423 no .
C31 H27B 3.2949 no .
C31 H28B 2.8020 no .
C31 H29B 3.5276 no .
C31 H33 3.2569 no .
C31 H35 3.2499 no .
C32 H22 3.3217 no .
C32 H28B 3.2249 no .
C32 H36 3.2531 no .
C33 H35 3.2581 no .
C34 H32 3.2593 no .
C34 H36 3.2679 no .
C35 H33 3.2608 no .
C36 H22 2.9790 no .
C36 H27A 2.7450 no .
C36 H28B 3.4601 no .
C36 H32 3.2509 no .
C37 H3 3.4616 no 2_566
C37 H33 2.6520 no .
C37 H35 2.6036 no .
C38 H3 2.5909 no 2_566
C38 H33 3.5926 no .
C38 H35 3.4386 no .
C39 H3 2.5845 no .
C39 H42 3.5481 no .
C39 H46 3.4893 no .
C40 H3 3.4215 no .
C40 H42 2.6335 no .
C40 H46 2.6258 no .
C41 H43 3.2651 no .
C41 H45 3.2623 no .
C42 H46 3.2465 no .
C43 H45 3.2516 no .
C43 H53 3.2112 no .
C44 H42 3.2573 no .
C44 H46 3.2633 no .
C44 H47A 2.6763 no .
C44 H47B 3.2949 no .
C44 H48A 2.9500 no .
C44 H48B 3.2274 no .
C44 H53 2.7748 no .
C45 H43 3.2538 no .
C45 H47A 2.6626 no .
C45 H48A 3.1342 no .
C45 H53 3.4191 no .
C46 H42 3.2486 no .
C47 H45 2.7620 no .
C47 H49A 2.6203 no .
C47 H49B 3.3489 no .
C47 H50A 2.8173 no .
C47 H50B 3.5204 no .
C48 H45 3.5398 no .
C48 H50A 2.7067 no .
C48 H50B 2.7203 no .
C48 H50C 3.3568 no .
C49 H47A 2.8101 no .
C49 H47B 2.5855 no .
C50 H47B 2.7317 no .
C50 H48A 3.3508 no .
C50 H48B 2.6328 no .
C51 H43 2.6640 no .
C51 H47A 3.1723 no .
C51 H47B 2.4761 no .
C51 H48B 3.0585 no .
C51 H53 2.7176 no .
C51 H57 2.6066 no .
C52 H43 2.5875 no .
C52 H54 3.2710 no .
C52 H56 3.2581 no .
C53 H43 3.1119 no .
C53 H57 3.2681 no .
C54 H56 3.2646 no .
C55 H53 3.2674 no .
C55 H57 3.2586 no .
C55 H68 2.9520 no .
C56 H54 3.2643 no .
C56 H68 3.3324 no .
C57 H43 3.1565 no .
C57 H53 3.2684 no .
C58 H54 2.7174 no .
C58 H56 2.6033 no .
C58 H59A 2.4905 no .
C58 H59B 3.1718 no .
C58 H60A 3.0970 no .
C58 H68 2.8902 no .
C59 H61A 3.3404 no .
C59 H61B 2.5813 no .
C59 H62B 2.9525 no .
C59 H64 3.0155 no .
C60 H62A 2.7031 no .
C60 H62B 2.6868 no .
C60 H62C 3.3250 no .
C60 H68 3.5563 no .
C61 H59A 2.6477 no .
C61 H59B 2.8073 no .
C62 H59A 2.9165 no .
C62 H60A 2.5629 no .
C62 H60B 3.2995 no .
C63 H54 2.8190 no .
C63 H59A 3.2863 no .
C63 H59B 2.6553 no .
C63 H60A 3.2622 no .
C63 H60B 2.8859 no .
C63 H65 3.2552 no .
C63 H67 3.2566 no .
C64 H54 3.0425 no .
C64 H59B 2.8186 no .
C64 H60B 3.5154 no .
C64 H68 3.2624 no .
C65 H67 3.2745 no .
C66 H64 3.2730 no .
C66 H68 3.2664 no .
C67 H65 3.2737 no .
C68 H54 3.5452 no .
C68 H60A 3.4700 no .
C68 H60B 3.2370 no .
C68 H64 3.2634 no .
C69 H6 3.4731 no 2_566
C69 H65 2.6158 no .
C69 H67 2.6540 no .
C70 H6 2.6056 no 2_566
C70 H65 3.4575 no .
C70 H67 3.5858 no .
C72 H73A 2.5598 no .
C72 H73B 2.6389 no .
H3 H6 3.5268 no 2_566
H10 H11 2.3291 no .
H10 H33 3.3682 no .
H10 H42 3.4172 no .
H11 H21 3.4724 no .
H13 H14 2.3327 no .
H13 H15A 2.2647 no .
H13 H15B 3.5052 no .
H13 H21 3.2553 no .
H15A H16A 2.3309 no .
H15A H16B 2.8403 no .
H15A H17A 2.4437 no .
H15A H17B 2.9821 no .
H15B H16A 2.8399 no .
H15B H16B 2.3623 no .
H15B H17A 2.8529 no .
H15B H17B 2.4452 no .
H16A H17A 2.4081 no .
H16A H17B 2.8763 no .
H16A H18A 2.6286 no .
H16A H18B 3.0130 no .
H16B H17A 2.8756 no .
H16B H17B 2.3745 no .
H16B H18A 3.1365 no .
H16B H18B 2.6260 no .
H17A H18A 2.2846 no .
H17A H18B 2.8018 no .
H17A H18C 2.2943 no .
H17B H18A 2.8006 no .
H17B H18B 2.3188 no .
H17B H18C 2.2614 no .
H21 H22 2.3144 no .
H22 H36 3.1580 no .
H24 H25 2.3257 no .
H24 H32 3.4528 no .
H27A H28A 2.2978 no .
H27A H28B 2.3933 no .
H27A H36 2.3639 no .
H27B H28A 2.3976 no .
H27B H28B 2.8576 no .
H27B H29B 2.9134 no .
H27B H30A 3.1287 no .
H27B H30B 2.2542 no .
H28A H29A 2.3750 no .
H28A H29B 2.8411 no .
H28A H30A 2.5233 no .
H28A H30B 2.9662 no .
H28A H30C 3.5777 no .
H28B H29A 2.2727 no .
H28B H29B 2.3751 no .
H28B H30A 3.5806 no .
H28B H32 3.3288 no .
H29A H30A 2.3470 no .
H29A H30B 2.8401 no .
H29A H30C 2.3291 no .
H29B H30A 2.8402 no .
H29B H30B 2.3476 no .
H29B H30C 2.3288 no .
H29B H32 3.1078 no .
H32 H33 2.3262 no .
H33 H67 3.0281 no .
H35 H36 2.3248 no .
H42 H43 2.3237 no .
H42 H67 3.2110 no .
H43 H53 3.3434 no .
H43 H57 3.4100 no .
H45 H46 2.3072 no .
H45 H47A 2.1724 no .
H45 H47B 3.5788 no .
H45 H48A 3.1870 no .
H47A H48A 2.2940 no .
H47A H48B 2.8545 no .
H47A H49A 2.5737 no .
H47A H50A 3.3582 no .
H47B H48A 2.8533 no .
H47B H48B 2.4682 no .
H47B H49A 2.6627 no .
H47B H49B 3.5401 no .
H47B H50A 2.1449 no .
H47B H50B 3.1843 no .
H47B H50C 3.5372 no .
H48A H49A 2.4441 no .
H48A H49B 2.2872 no .
H48A H50B 3.5461 no .
H48B H49A 2.8619 no .
H48B H49B 2.4463 no .
H48B H50A 2.8626 no .
H48B H50B 2.4679 no .
H48B H50C 3.5470 no .
H49A H50A 2.3661 no .
H49A H50B 2.8519 no .
H49A H50C 2.3428 no .
H49B H50A 2.8522 no .
H49B H50B 2.3555 no .
H49B H50C 2.3532 no .
H53 H54 2.3304 no .
H54 H64 3.1086 no .
H56 H57 2.3173 no .
H56 H68 3.4407 no .
H59A H60A 2.4614 no .
H59A H60B 2.8747 no .
H59A H61A 3.5963 no .
H59A H61B 2.6531 no .
H59A H62A 3.4034 no .
H59A H62B 2.3587 no .
H59B H60A 2.8742 no .
H59B H60B 2.3336 no .
H59B H61A 3.5544 no .
H59B H61B 2.5273 no .
H59B H62B 3.4999 no .
H59B H64 2.5007 no .
H60A H61A 2.4611 no .
H60A H61B 2.8234 no .
H60A H62A 2.4152 no .
H60A H62B 2.7611 no .
H60A H62C 3.4884 no .
H60A H68 3.1723 no .
H60B H61A 2.2112 no .
H60B H61B 2.4594 no .
H60B H62A 3.4704 no .
H60B H68 3.3450 no .
H61A H62A 2.3300 no .
H61A H62B 2.8318 no .
H61A H62C 2.3272 no .
H61B H62A 2.8314 no .
H61B H62B 2.3431 no .
H61B H62C 2.3144 no .
H64 H65 2.3237 no .
H67 H68 2.3193 no .
H73A H74A 2.3122 no .
H73A H74B 2.8024 no .
H73A H74C 2.2809 no .
H73B H74A 2.8026 no .
H73B H74B 2.2872 no .
H73B H74C 2.3057 no .
H76A H76A 3.3501(15) no 2_556
H76A H76B 2.9639(11) no 2_556
H76B H76B 3.3485(13) no 2_556
Cl1 H17A 3.4327 no 2_665
Cl1 H17B 3.1709 no 2_665
Cl1 H18C 2.9238 no 2_665
Cl1 H30C 3.1093 no 1_565
Cl1 H45 3.2771 no 2_565
Cl1 H47A 3.1316 no 2_565
Cl1 H49A 3.5957 no 2_565
Cl2 H46 3.5623 no 2_565
Cl2 H48A 2.9595 no .
Cl3 H28B 3.2284 no 2_556
Cl3 H50A 3.5669 no 1_556
Cl3 H50B 3.2339 no 2_555
O1 H24 3.4975 no 2_655
O1 H25 2.4518 no 2_655
O1 H53 2.5393 no 1_655
O1 H54 2.7715 no 1_655
O1 H71A 3.5412 no 1_655
O2 H18B 3.1906 no 2_655
O2 H36 2.6565 no 2_656
O2 H59B 2.6700 no 1_655
O2 H64 3.1645 no 1_655
O3 H32 2.5960 no 2_555
O3 H33 2.5661 no 2_555
O3 H67 2.8381 no 2_555
O3 H68 3.0914 no 2_555
O3 H76A 3.426(3) no 2_555
O4 H11 3.1710 no 2_555
O4 H16A 2.7772 no 2_555
O4 H16B 3.2638 no 2_555
O4 H75B 2.3371 no 2_555
O5 H6 2.9236 no 2_566
O5 H21 2.6453 no 1_455
O5 H22 3.5233 no 1_455
O5 H28A 2.7443 no 2_556
O5 H30A 2.9815 no 2_556
O5 H65 3.0972 no .
O6 H3 3.1749 no .
O6 H6 3.1786 no 2_566
O6 H13 2.9358 no 1_455
O6 H62C 2.9149 no 1_565
N1 H71A 2.8093 no 1_655
N2 H27A 3.4185 no 2_656
N2 H36 3.3207 no 2_656
C1 H29A 3.5770 no 1_565
C1 H49A 3.4331 no 2_565
C2 H49A 3.3792 no 2_565
C2 H49B 3.3967 no 2_565
C3 H49B 3.2750 no 2_565
C3 H50C 3.2191 no 2_565
C3 H61A 3.2702 no 1_565
C4 H50C 2.7482 no 2_565
C5 H50C 2.9028 no 2_565
C6 H29A 3.2001 no 1_565
C6 H30A 3.5518 no 1_565
C6 H50C 3.4733 no 2_565
C6 H73B 3.4891 no 2_566
C7 H30A 3.5233 no 1_565
C7 H73B 3.1086 no 2_566
C7 H75A 3.4225 no .
C8 H30A 3.5594 no 1_565
C8 H30C 3.5799 no 1_565
C8 H73B 3.0080 no 2_566
C8 H75A 3.1391 no .
C9 H73B 3.5107 no 2_566
C9 H74C 3.5840 no 2_566
C9 H75A 3.3119 no .
C9 H75B 3.5450 no .
C10 H75A 3.2440 no .
C10 H75B 3.1672 no .
C11 H75B 3.4718 no .
C12 H71A 3.4893 no 1_655
C13 H18C 3.5924 no 2_665
C13 H71A 3.4985 no 1_655
C13 H73A 3.5706 no 1_655
C14 H18C 3.5770 no 2_665
C14 H30A 3.5397 no 1_565
C14 H30C 3.2380 no 1_565
C14 H73A 3.4607 no 1_655
C14 H73B 3.3494 no 2_566
C14 H74C 3.3622 no 2_566
C15 H71A 3.1327 no 1_655
C16 H59A 3.2907 no 2_555
C17 H45 3.4419 no 1_655
C18 H30C 3.3868 no 2_655
C18 H59A 2.9450 no 2_555
C18 H62B 3.1761 no 2_555
C19 H25 3.4080 no 2_655
C19 H54 3.5332 no 1_655
C19 H71A 3.0519 no 1_655
C20 H54 3.5755 no 1_655
C20 H64 3.3769 no 1_655
C20 H71A 3.5087 no 1_655
C21 H64 3.2700 no 1_655
C21 H65 3.2402 no 1_655
C21 H71A 3.2509 no 1_655
C22 H27A 3.1220 no 2_656
C22 H64 2.9745 no 1_655
C22 H65 3.2136 no 1_655
C23 H27A 3.5796 no 2_656
C23 H64 2.7461 no 1_655
C24 H64 2.8600 no 1_655
C25 H53 3.4780 no 2_555
C25 H54 3.2831 no 1_655
C25 H64 3.1688 no 1_655
C26 H27A 3.3268 no 2_656
C26 H36 3.0560 no 2_656
C26 H64 3.3078 no 1_655
C27 H22 3.0571 no 2_656
C27 H36 3.1879 no 2_656
C27 H65 3.5264 no 2_556
C28 H50A 3.5136 no 2_555
C28 H65 3.2683 no 2_556
C29 H6 3.5701 no 1_545
C29 H47B 3.2964 no 2_555
C29 H49A 3.4057 no 2_555
C29 H50A 3.2791 no 2_555
C30 H6 3.5984 no 1_545
C30 H14 3.0177 no 1_545
C30 H18C 3.4490 no 2_655
C32 H47B 3.5456 no 2_555
C33 H76A 3.232(3) no .
C33 H76B 3.351(4) no .
C34 H74B 3.3109 no 2_566
C34 H76B 3.236(3) no .
C35 H60B 3.3709 no 2_556
C35 H61A 3.5030 no 2_556
C35 H61B 3.4712 no 2_556
C35 H74B 3.1926 no 2_566
C36 H27B 3.1422 no 2_656
C37 H50C 3.5995 no 1_556
C37 H61A 3.4674 no 2_556
C37 H74B 2.9743 no 2_566
C37 H76B 2.955(3) no .
C38 H50C 3.0225 no 1_556
C38 H61A 3.3810 no 2_556
C38 H74B 3.2227 no 2_566
C38 H76B 3.177(4) no .
C39 H49B 3.5861 no 2_565
C39 H71B 3.5437 no .
C39 H71C 3.4120 no .
C39 H75A 3.3962 no .
C40 H71B 3.1468 no .
C40 H71C 3.0176 no .
C40 H75A 3.0812 no .
C41 H71B 3.3091 no .
C41 H71C 3.1715 no .
C41 H75A 3.2408 no .
C42 H56 2.9682 no 2_555
C42 H57 3.2130 no 2_555
C42 H75A 3.3828 no .
C43 H56 2.8593 no 2_555
C43 H57 3.2962 no 2_555
C45 H15B 3.2088 no 1_455
C45 H17B 3.4080 no 1_455
C46 H15B 3.4785 no 1_455
C46 H62A 3.3330 no 1_565
C46 H71C 3.1449 no .
C47 H29A 3.5999 no 2_555
C47 H29B 3.3024 no 2_555
C48 H60A 3.2002 no 2_555
C48 H68 3.5816 no 2_555
C49 H29A 3.2180 no 2_555
C49 H60A 3.1853 no 2_555
C50 H28B 3.5886 no 2_555
C50 H29A 3.1394 no 2_555
C50 H60A 3.5351 no 2_555
C50 H60B 3.4512 no 2_555
C50 H76A 3.023(6) no 2_555
C50 H76B 3.487(5) no 1_554
C51 H32 3.1514 no 2_555
C51 H33 3.5631 no 2_555
C51 H68 3.5375 no 2_555
C53 H25 3.3104 no 2_555
C54 H11 3.2405 no 2_555
C54 H25 3.4006 no 2_555
C55 H11 2.9134 no 2_555
C56 H10 3.2437 no 2_555
C56 H11 3.0152 no 2_555
C56 H42 3.3184 no 2_555
C56 H43 2.9122 no 2_555
C57 H10 3.4083 no 2_555
C57 H11 3.4623 no 2_555
C57 H42 3.2253 no 2_555
C57 H43 3.0211 no 2_555
C58 H11 3.3762 no 2_555
C58 H16A 3.5568 no 2_555
C58 H16B 3.5090 no 2_555
C58 H75B 3.3945 no 2_555
C59 H16B 3.5766 no 2_555
C59 H18A 3.5687 no 2_555
C59 H18B 3.0704 no 2_555
C60 H35 3.2191 no 2_556
C60 H48B 3.5233 no 2_555
C60 H49B 3.2543 no 2_555
C60 H50B 3.2347 no 2_555
C61 H3 3.4970 no 1_545
C61 H35 2.9094 no 2_556
C61 H49B 3.3866 no 2_555
C61 H74A 3.4060 no 1_545
C61 H74B 3.5014 no 1_545
C62 H18A 3.1769 no 2_555
C62 H46 3.0286 no 1_545
C62 H49B 3.5502 no 2_555
C62 H71C 3.2750 no 1_545
C65 H27A 3.5023 no 2_556
C65 H28A 3.3479 no 2_556
C65 H71B 3.2425 no .
C66 H71B 3.1262 no .
C66 H76A 3.572(4) no .
C66 H76B 3.336(4) no .
C67 H57 3.5458 no 2_555
C67 H76A 3.051(4) no .
C67 H76B 3.377(4) no .
C68 H48B 3.3995 no 2_555
C69 H28A 3.4073 no 2_556
C69 H71B 2.7363 no .
C69 H76B 2.977(4) no .
C70 H28A 3.4291 no 2_556
C70 H50C 3.3367 no 1_556
C70 H71B 2.9713 no .
C70 H76B 3.165(4) no .
C71 H13 3.2873 no 1_455
C71 H21 3.2812 no 1_455
C71 H62C 3.2761 no 1_565
C71 H65 3.4625 no .
C72 H6 2.9604 no 2_566
C72 H13 3.0447 no 1_455
C72 H21 3.0602 no 1_455
C73 H6 3.3928 no 2_566
C73 H13 3.5528 no 1_455
C73 H14 3.4326 no 2_566
C73 H30A 3.4571 no 2_556
C73 H73A 3.1429 no 2_466
C73 H74C 3.5253 no 2_466
C74 H35 3.3126 no 2_566
C74 H61A 3.5783 no 1_565
C74 H61B 3.3451 no 1_565
C74 H73A 3.1686 no 2_466
C75 H10 3.5952 no .
C75 H56 3.5354 no 2_555
C76 H33 3.4753 no .
C76 H50A 3.4098 no 2_555
C76 H50B 3.2096 no 2_555
C76 H50C 3.5917 no 1_556
C76 H67 3.4240 no .
H3 O6 3.1749 no .
H3 C61 3.4970 no 1_565
H3 H49B 3.3621 no 2_565
H3 H61A 2.6286 no 1_565
H3 H62A 3.5370 no 1_565
H3 H62C 3.3954 no 1_565
H3 H71C 3.4039 no .
H3 H74B 3.1821 no .
H6 O5 2.9236 no 2_566
H6 O6 3.1786 no 2_566
H6 C29 3.5701 no 1_565
H6 C30 3.5984 no 1_565
H6 C72 2.9604 no 2_566
H6 C73 3.3928 no 2_566
H6 H28A 3.0444 no 1_565
H6 H29A 3.0693 no 1_565
H6 H30A 2.8765 no 1_565
H6 H71B 3.4084 no 2_566
H6 H73B 2.7209 no 2_566
H10 C56 3.2437 no 2_555
H10 C57 3.4083 no 2_555
H10 C75 3.5952 no .
H10 H56 3.0673 no 2_555
H10 H57 3.3589 no 2_555
H10 H75A 3.0627 no .
H10 H75B 3.2296 no .
H11 O4 3.1710 no 2_555
H11 C54 3.2405 no 2_555
H11 C55 2.9134 no 2_555
H11 C56 3.0152 no 2_555
H11 C57 3.4623 no 2_555
H11 C58 3.3762 no 2_555
H11 H56 3.3226 no 2_555
H13 O6 2.9358 no 1_655
H13 C71 3.2873 no 1_655
H13 C72 3.0447 no 1_655
H13 C73 3.5528 no 1_655
H13 H18C 3.4784 no 2_665
H13 H62C 3.1805 no 1_665
H13 H71A 2.9873 no 1_655
H13 H71C 3.2780 no 1_655
H13 H73A 3.2520 no 1_655
H13 H74A 3.4728 no 1_655
H14 C30 3.0177 no 1_565
H14 C73 3.4326 no 2_566
H14 H18C 3.4449 no 2_665
H14 H30A 2.6885 no 1_565
H14 H30B 3.3100 no 1_565
H14 H30C 2.6087 no 1_565
H14 H73A 3.0437 no 1_655
H14 H73A 3.4161 no 2_566
H14 H73B 2.7615 no 2_566
H14 H74A 3.1997 no 1_655
H14 H74C 3.2320 no 2_566
H15A H18A 3.1414 no 2_665
H15A H62B 3.2935 no 1_665
H15A H62C 3.1146 no 1_665
H15A H71A 3.0845 no 1_655
H15A H71C 3.3268 no 1_655
H15B C45 3.2088 no 1_655
H15B C46 3.4785 no 1_655
H15B H45 2.9625 no 1_655
H15B H46 3.4433 no 1_655
H15B H53 3.4269 no 1_655
H15B H71A 2.8981 no 1_655
H15B H71C 3.4498 no 1_655
H16A O4 2.7772 no 2_555
H16A C58 3.5568 no 2_555
H16A H17A 3.4011 no 2_665
H16A H59A 2.9716 no 2_555
H16B O4 3.2638 no 2_555
H16B C58 3.5090 no 2_555
H16B C59 3.5766 no 2_555
H16B H24 2.9375 no 2_655
H16B H59A 2.9245 no 2_555
H17A Cl1 3.4327 no 2_665
H17A H16A 3.4011 no 2_665
H17A H17A 3.1869 no 2_665
H17A H18A 2.8855 no 2_665
H17A H45 3.5195 no 1_655
H17A H62B 3.4302 no 1_665
H17B Cl1 3.1709 no 2_665
H17B C45 3.4080 no 1_655
H17B H24 3.5565 no 2_655
H17B H45 2.5674 no 1_655
H17B H47A 3.3384 no 1_655
H18A C59 3.5687 no 2_555
H18A C62 3.1769 no 2_555
H18A H15A 3.1414 no 2_665
H18A H17A 2.8855 no 2_665
H18A H59A 2.6761 no 2_555
H18A H61B 3.3912 no 2_555
H18A H62B 2.3366 no 2_555
H18A H62C 3.3492 no 2_555
H18B O2 3.1906 no 2_655
H18B C59 3.0704 no 2_555
H18B H24 3.4345 no 2_655
H18B H30B 3.3213 no 2_655
H18B H30C 3.2602 no 2_655
H18B H59A 2.4253 no 2_555
H18B H59B 2.8219 no 2_555
H18B H61B 3.2235 no 2_555
H18B H62B 3.2265 no 2_555
H18C Cl1 2.9238 no 2_665
H18C C13 3.5924 no 2_665
H18C C14 3.5770 no 2_665
H18C C30 3.4490 no 2_655
H18C H13 3.4784 no 2_665
H18C H14 3.4449 no 2_665
H18C H30B 3.4025 no 2_655
H18C H30C 2.6529 no 2_655
H21 O5 2.6453 no 1_655
H21 C71 3.2812 no 1_655
H21 C72 3.0602 no 1_655
H21 H65 3.2616 no 1_655
H21 H71A 2.6632 no 1_655
H22 O5 3.5233 no 1_655
H22 C27 3.0571 no 2_656
H22 H27A 2.4946 no 2_656
H22 H27B 2.7270 no 2_656
H22 H64 3.4663 no 1_655
H22 H65 3.2291 no 1_655
H24 O1 3.4975 no 2_655
H24 H16B 2.9375 no 2_655
H24 H17B 3.5565 no 2_655
H24 H18B 3.4345 no 2_655
H24 H53 3.4034 no 2_555
H24 H64 3.2997 no 1_655
H25 O1 2.4518 no 2_655
H25 C19 3.4080 no 2_655
H25 C53 3.3104 no 2_555
H25 C54 3.4006 no 2_555
H25 H25 2.8361 no 2_655
H25 H53 3.0109 no 2_555
H25 H54 3.0645 no 1_655
H25 H54 3.1730 no 2_555
H27A N2 3.4185 no 2_656
H27A C22 3.1220 no 2_656
H27A C23 3.5796 no 2_656
H27A C26 3.3268 no 2_656
H27A C65 3.5023 no 2_556
H27A H22 2.4946 no 2_656
H27A H36 3.3306 no 2_656
H27A H65 2.8954 no 2_556
H27B C36 3.1422 no 2_656
H27B H22 2.7270 no 2_656
H27B H36 2.5194 no 2_656
H28A O5 2.7443 no 2_556
H28A C65 3.3479 no 2_556
H28A C69 3.4073 no 2_556
H28A C70 3.4291 no 2_556
H28A H6 3.0444 no 1_545
H28A H65 2.5949 no 2_556
H28B Cl3 3.2284 no 2_556
H28B C50 3.5886 no 2_555
H28B H50A 2.8358 no 2_555
H28B H50C 3.4762 no 2_555
H28B H65 3.3076 no 2_556
H29A C1 3.5770 no 1_545
H29A C6 3.2001 no 1_545
H29A C47 3.5999 no 2_555
H29A C49 3.2180 no 2_555
H29A C50 3.1394 no 2_555
H29A H6 3.0693 no 1_545
H29A H47A 3.3619 no 2_555
H29A H47B 3.0490 no 2_555
H29A H49A 2.5226 no 2_555
H29A H50A 2.7068 no 2_555
H29A H50C 3.0857 no 2_555
H29B C47 3.3024 no 2_555
H29B H47A 3.0357 no 2_555
H29B H47B 2.6484 no 2_555
H29B H49A 3.4672 no 2_555
H29B H50A 3.1985 no 2_555
H30A O5 2.9815 no 2_556
H30A C6 3.5518 no 1_545
H30A C7 3.5233 no 1_545
H30A C8 3.5594 no 1_545
H30A C14 3.5397 no 1_545
H30A C73 3.4571 no 2_556
H30A H6 2.8765 no 1_545
H30A H14 2.6885 no 1_545
H30A H73A 3.4049 no 2_556
H30A H73B 2.6876 no 2_556
H30A H74A 3.5850 no 1_645
H30B H14 3.3100 no 1_545
H30B H18B 3.3213 no 2_655
H30B H18C 3.4025 no 2_655
H30B H74A 3.1692 no 1_645
H30C Cl1 3.1093 no 1_545
H30C C8 3.5799 no 1_545
H30C C14 3.2380 no 1_545
H30C C18 3.3868 no 2_655
H30C H14 2.6087 no 1_545
H30C H18B 3.2602 no 2_655
H30C H18C 2.6529 no 2_655
H32 O3 2.5960 no 2_555
H32 C51 3.1514 no 2_555
H32 H47B 2.7606 no 2_555
H32 H50A 3.4733 no 2_555
H33 O3 2.5661 no 2_555
H33 C51 3.5631 no 2_555
H33 C76 3.4753 no .
H33 H57 3.4159 no 2_555
H33 H76A 3.0401 no .
H33 H76B 3.2251 no .
H35 C60 3.2191 no 2_556
H35 C61 2.9094 no 2_556
H35 C74 3.3126 no 2_566
H35 H59B 3.4224 no 2_556
H35 H60B 2.7138 no 2_556
H35 H61A 2.6429 no 2_556
H35 H61B 2.5260 no 2_556
H35 H74A 3.1578 no 2_566
H35 H74B 2.7514 no 2_566
H35 H74C 3.5381 no 2_566
H36 O2 2.6565 no 2_656
H36 N2 3.3207 no 2_656
H36 C26 3.0560 no 2_656
H36 C27 3.1879 no 2_656
H36 H27A 3.3306 no 2_656
H36 H27B 2.5194 no 2_656
H42 C56 3.3184 no 2_555
H42 C57 3.2253 no 2_555
H42 H56 2.7419 no 2_555
H42 H57 2.5439 no 2_555
H42 H75A 3.3782 no .
H43 C56 2.9122 no 2_555
H43 C57 3.0211 no 2_555
H43 H56 2.5112 no 2_555
H43 H57 2.7115 no 2_555
H45 Cl1 3.2771 no 2_565
H45 C17 3.4419 no 1_455
H45 H15B 2.9625 no 1_455
H45 H17A 3.5195 no 1_455
H45 H17B 2.5674 no 1_455
H46 Cl2 3.5623 no 2_565
H46 C62 3.0286 no 1_565
H46 H15B 3.4433 no 1_455
H46 H62A 2.4015 no 1_565
H46 H62B 3.2888 no 1_565
H46 H62C 2.9593 no 1_565
H46 H71C 2.8785 no .
H47A Cl1 3.1316 no 2_565
H47A H17B 3.3384 no 1_455
H47A H29A 3.3619 no 2_555
H47A H29B 3.0357 no 2_555
H47B C29 3.2964 no 2_555
H47B C32 3.5456 no 2_555
H47B H29A 3.0490 no 2_555
H47B H29B 2.6484 no 2_555
H47B H32 2.7606 no 2_555
H48A Cl2 2.9595 no .
H48A H60A 3.2870 no 2_555
H48B C60 3.5233 no 2_555
H48B C68 3.3995 no 2_555
H48B H60A 2.6717 no 2_555
H48B H60B 3.5216 no 2_555
H48B H68 2.5992 no 2_555
H49A Cl1 3.5957 no 2_565
H49A C1 3.4331 no 2_565
H49A C2 3.3792 no 2_565
H49A C29 3.4057 no 2_555
H49A H29A 2.5226 no 2_555
H49A H29B 3.4672 no 2_555
H49B C2 3.3967 no 2_565
H49B C3 3.2750 no 2_565
H49B C39 3.5861 no 2_565
H49B C60 3.2543 no 2_555
H49B C61 3.3866 no 2_555
H49B C62 3.5502 no 2_555
H49B H3 3.3621 no 2_565
H49B H60A 2.6309 no 2_555
H49B H60B 3.3269 no 2_555
H49B H61A 2.9949 no 2_555
H49B H62A 2.8487 no 2_555
H50A Cl3 3.5669 no 1_554
H50A C28 3.5136 no 2_555
H50A C29 3.2791 no 2_555
H50A C76 3.4098 no 2_555
H50A H28B 2.8358 no 2_555
H50A H29A 2.7068 no 2_555
H50A H29B 3.1985 no 2_555
H50A H32 3.4733 no 2_555
H50A H76A 2.7332 no 2_555
H50A H76B 3.5629 no 1_554
H50B Cl3 3.2339 no 2_555
H50B C60 3.2347 no 2_555
H50B C76 3.2096 no 2_555
H50B H60A 2.9617 no 2_555
H50B H60B 2.6375 no 2_555
H50B H61A 3.5444 no 2_555
H50B H68 3.4451 no 2_555
H50B H76A 2.5223 no 2_555
H50B H76B 3.3842 no 1_554
H50C C3 3.2191 no 2_565
H50C C4 2.7482 no 2_565
H50C C5 2.9028 no 2_565
H50C C6 3.4733 no 2_565
H50C C37 3.5995 no 1_554
H50C C38 3.0225 no 1_554
H50C C70 3.3367 no 1_554
H50C C76 3.5917 no 1_554
H50C H28B 3.4762 no 2_555
H50C H29A 3.0857 no 2_555
H50C H76A 3.4044 no 2_555
H50C H76B 2.9696 no 1_554
H53 O1 2.5393 no 1_455
H53 C25 3.4780 no 2_555
H53 H15B 3.4269 no 1_455
H53 H24 3.4034 no 2_555
H53 H25 3.0109 no 2_555
H54 O1 2.7715 no 1_455
H54 C19 3.5332 no 1_455
H54 C20 3.5755 no 1_455
H54 C25 3.2831 no 1_455
H54 H25 3.0645 no 1_455
H54 H25 3.1730 no 2_555
H56 C42 2.9682 no 2_555
H56 C43 2.8593 no 2_555
H56 C75 3.5354 no 2_555
H56 H10 3.0673 no 2_555
H56 H11 3.3226 no 2_555
H56 H42 2.7419 no 2_555
H56 H43 2.5112 no 2_555
H56 H75A 3.3738 no 2_555
H56 H75B 2.9552 no 2_555
H57 C42 3.2130 no 2_555
H57 C43 3.2962 no 2_555
H57 C67 3.5458 no 2_555
H57 H10 3.3589 no 2_555
H57 H33 3.4159 no 2_555
H57 H42 2.5439 no 2_555
H57 H43 2.7115 no 2_555
H57 H67 2.8637 no 2_555
H57 H68 3.5913 no 2_555
H59A C16 3.2907 no 2_555
H59A C18 2.9450 no 2_555
H59A H16A 2.9716 no 2_555
H59A H16B 2.9245 no 2_555
H59A H18A 2.6761 no 2_555
H59A H18B 2.4253 no 2_555
H59B O2 2.6700 no 1_455
H59B H18B 2.8219 no 2_555
H59B H35 3.4224 no 2_556
H60A C48 3.2002 no 2_555
H60A C49 3.1853 no 2_555
H60A C50 3.5351 no 2_555
H60A H48A 3.2870 no 2_555
H60A H48B 2.6717 no 2_555
H60A H49B 2.6309 no 2_555
H60A H50B 2.9617 no 2_555
H60B C35 3.3709 no 2_556
H60B C50 3.4512 no 2_555
H60B H35 2.7138 no 2_556
H60B H48B 3.5216 no 2_555
H60B H49B 3.3269 no 2_555
H60B H50B 2.6375 no 2_555
H61A C3 3.2702 no 1_545
H61A C35 3.5030 no 2_556
H61A C37 3.4674 no 2_556
H61A C38 3.3810 no 2_556
H61A C74 3.5783 no 1_545
H61A H3 2.6286 no 1_545
H61A H35 2.6429 no 2_556
H61A H49B 2.9949 no 2_555
H61A H50B 3.5444 no 2_555
H61A H74A 3.3258 no 1_545
H61A H74B 2.9719 no 1_545
H61B C35 3.4712 no 2_556
H61B C74 3.3451 no 1_545
H61B H18A 3.3912 no 2_555
H61B H18B 3.2235 no 2_555
H61B H35 2.5260 no 2_556
H61B H74A 2.6927 no 1_545
H61B H74B 3.1189 no 1_545
H62A C46 3.3330 no 1_545
H62A H3 3.5370 no 1_545
H62A H46 2.4015 no 1_545
H62A H49B 2.8487 no 2_555
H62A H71C 3.3302 no 1_545
H62B C18 3.1761 no 2_555
H62B H15A 3.2935 no 1_445
H62B H17A 3.4302 no 1_445
H62B H18A 2.3366 no 2_555
H62B H18B 3.2265 no 2_555
H62B H46 3.2888 no 1_545
H62C O6 2.9149 no 1_545
H62C C71 3.2761 no 1_545
H62C H3 3.3954 no 1_545
H62C H13 3.1805 no 1_445
H62C H15A 3.1146 no 1_445
H62C H18A 3.3492 no 2_555
H62C H46 2.9593 no 1_545
H62C H71C 2.4210 no 1_545
H62C H74A 3.4530 no 1_545
H64 O2 3.1645 no 1_455
H64 C20 3.3769 no 1_455
H64 C21 3.2700 no 1_455
H64 C22 2.9745 no 1_455
H64 C23 2.7461 no 1_455
H64 C24 2.8600 no 1_455
H64 C25 3.1688 no 1_455
H64 C26 3.3078 no 1_455
H64 H22 3.4663 no 1_455
H64 H24 3.2997 no 1_455
H65 O5 3.0972 no .
H65 C21 3.2402 no 1_455
H65 C22 3.2136 no 1_455
H65 C27 3.5264 no 2_556
H65 C28 3.2683 no 2_556
H65 C71 3.4625 no .
H65 H21 3.2616 no 1_455
H65 H22 3.2291 no 1_455
H65 H27A 2.8954 no 2_556
H65 H28A 2.5949 no 2_556
H65 H28B 3.3076 no 2_556
H65 H71A 3.3598 no .
H65 H71B 2.9713 no .
H67 O3 2.8381 no 2_555
H67 C76 3.4240 no .
H67 H57 2.8637 no 2_555
H67 H76A 2.7910 no .
H67 H76B 3.1334 no .
H68 O3 3.0914 no 2_555
H68 C48 3.5816 no 2_555
H68 C51 3.5375 no 2_555
H68 H48B 2.5992 no 2_555
H68 H50B 3.4451 no 2_555
H68 H57 3.5913 no 2_555
H71A O1 3.5412 no 1_455
H71A N1 2.8093 no 1_455
H71A C12 3.4893 no 1_455
H71A C13 3.4985 no 1_455
H71A C15 3.1327 no 1_455
H71A C19 3.0519 no 1_455
H71A C20 3.5087 no 1_455
H71A C21 3.2509 no 1_455
H71A H13 2.9873 no 1_455
H71A H15A 3.0845 no 1_455
H71A H15B 2.8981 no 1_455
H71A H21 2.6632 no 1_455
H71A H65 3.3598 no .
H71B C39 3.5437 no .
H71B C40 3.1468 no .
H71B C41 3.3091 no .
H71B C65 3.2425 no .
H71B C66 3.1262 no .
H71B C69 2.7363 no .
H71B C70 2.9713 no .
H71B H6 3.4084 no 2_566
H71B H65 2.9713 no .
H71C C39 3.4120 no .
H71C C40 3.0176 no .
H71C C41 3.1715 no .
H71C C46 3.1449 no .
H71C C62 3.2750 no 1_565
H71C H3 3.4039 no .
H71C H13 3.2780 no 1_455
H71C H15A 3.3268 no 1_455
H71C H15B 3.4498 no 1_455
H71C H46 2.8785 no .
H71C H62A 3.3302 no 1_565
H71C H62C 2.4210 no 1_565
H73A C13 3.5706 no 1_455
H73A C14 3.4607 no 1_455
H73A C73 3.1429 no 2_466
H73A C74 3.1686 no 2_466
H73A H13 3.2520 no 1_455
H73A H14 3.0437 no 1_455
H73A H14 3.4161 no 2_566
H73A H30A 3.4049 no 2_556
H73A H73A 2.4966 no 2_466
H73A H73B 3.3800 no 2_466
H73A H74A 3.3984 no 2_466
H73A H74C 2.5633 no 2_466
H73B C6 3.4891 no 2_566
H73B C7 3.1086 no 2_566
H73B C8 3.0080 no 2_566
H73B C9 3.5107 no 2_566
H73B C14 3.3494 no 2_566
H73B H6 2.7209 no 2_566
H73B H14 2.7615 no 2_566
H73B H30A 2.6876 no 2_556
H73B H73A 3.3800 no 2_466
H74A C61 3.4060 no 1_565
H74A H13 3.4728 no 1_455
H74A H14 3.1997 no 1_455
H74A H30A 3.5850 no 1_465
H74A H30B 3.1692 no 1_465
H74A H35 3.1578 no 2_566
H74A H61A 3.3258 no 1_565
H74A H61B 2.6927 no 1_565
H74A H62C 3.4530 no 1_565
H74A H73A 3.3984 no 2_466
H74B C34 3.3109 no 2_566
H74B C35 3.1926 no 2_566
H74B C37 2.9743 no 2_566
H74B C38 3.2227 no 2_566
H74B C61 3.5014 no 1_565
H74B H3 3.1821 no .
H74B H35 2.7514 no 2_566
H74B H61A 2.9719 no 1_565
H74B H61B 3.1189 no 1_565
H74C C9 3.5840 no 2_566
H74C C14 3.3622 no 2_566
H74C C73 3.5253 no 2_466
H74C H14 3.2320 no 2_566
H74C H35 3.5381 no 2_566
H74C H73A 2.5633 no 2_466
H75A C7 3.4225 no .
H75A C8 3.1391 no .
H75A C9 3.3119 no .
H75A C10 3.2440 no .
H75A C39 3.3962 no .
H75A C40 3.0812 no .
H75A C41 3.2408 no .
H75A C42 3.3828 no .
H75A H10 3.0627 no .
H75A H42 3.3782 no .
H75A H56 3.3738 no 2_555
H75B O4 2.3371 no 2_555
H75B C9 3.5450 no .
H75B C10 3.1672 no .
H75B C11 3.4718 no .
H75B C58 3.3945 no 2_555
H75B H10 3.2296 no .
H75B H56 2.9552 no 2_555
H76A O3 3.426(3) no 2_555
H76A C33 3.232(3) no .
H76A C50 3.023(6) no 2_555
H76A C66 3.572(4) no .
H76A C67 3.051(4) no .
H76A H33 3.0401 no .
H76A H50A 2.7332 no 2_555
H76A H50B 2.5223 no 2_555
H76A H50C 3.4044 no 2_555
H76A H67 2.7910 no .
H76B C33 3.351(4) no .
H76B C34 3.236(3) no .
H76B C37 2.955(3) no .
H76B C38 3.177(4) no .
H76B C50 3.487(5) no 1_556
H76B C66 3.336(4) no .
H76B C67 3.377(4) no .
H76B C69 2.977(4) no .
H76B C70 3.165(4) no .
H76B H33 3.2251 no .
H76B H50A 3.5629 no 1_556
H76B H50B 3.3842 no 1_556
H76B H50C 2.9696 no 1_556
H76B H67 3.1334 no .

loop_
_geom_torsion_atom_site_label_1
_geom_torsion_atom_site_label_2
_geom_torsion_atom_site_label_3
_geom_torsion_atom_site_label_4
_geom_torsion
_geom_torsion_publ_flag
_geom_torsion_site_symmetry_1
_geom_torsion_site_symmetry_3
_geom_torsion_site_symmetry_4
C76 Cl3 C76 Cl3 0.0(5) no . 2_556 2_556
C76 Cl3 C76 C76 0.0(4) no . 2_556 .
C76 Cl3 C76 Cl3 0.0(4) no 2_556 . 2_556
C76 Cl3 C76 C76 0.0(3) no 2_556 . 2_556
C72 O6 C73 C74 -173.8(3) no . . .
C73 O6 C72 O5 -1.9(5) no . . .
C73 O6 C72 C71 178.1(3) no . . .
C12 N1 C15 C16 -80.3(3) no . . .
C15 N1 C12 C11 124.2(3) no . . .
C15 N1 C12 C13 -53.7(4) no . . .
C12 N1 C19 O1 161.5(3) no . . .
C12 N1 C19 C20 -24.8(4) no . . .
C19 N1 C12 C11 -43.1(5) no . . .
C19 N1 C12 C13 139.0(3) no . . .
C15 N1 C19 O1 -6.0(4) no . . .
C15 N1 C19 C20 167.8(3) no . . .
C19 N1 C15 C16 87.8(4) no . . .
C26 N2 C27 C28 -103.4(3) no . . .
C27 N2 C26 O2 1.5(4) no . . .
C27 N2 C26 C23 -176.1(2) no . . .
C26 N2 C31 C32 55.0(4) no . . .
C26 N2 C31 C36 -124.7(3) no . . .
C31 N2 C26 O2 -172.4(3) no . . .
C31 N2 C26 C23 10.0(4) no . . .
C27 N2 C31 C32 -119.0(3) no . . .
C27 N2 C31 C36 61.2(3) no . . .
C31 N2 C27 C28 70.9(3) no . . .
C44 N3 C47 C48 65.8(3) no . . .
C47 N3 C44 C43 -130.6(3) no . . .
C47 N3 C44 C45 44.1(4) no . . .
C44 N3 C51 O3 -147.2(3) no . . .
C44 N3 C51 C52 36.4(4) no . . .
C51 N3 C44 C43 27.0(4) no . . .
C51 N3 C44 C45 -158.2(3) no . . .
C47 N3 C51 O3 10.7(4) no . . .
C47 N3 C51 C52 -165.7(3) no . . .
C51 N3 C47 C48 -93.3(3) no . . .
C58 N4 C59 C60 96.3(3) no . . .
C59 N4 C58 O4 -1.8(4) no . . .
C59 N4 C58 C55 175.0(3) no . . .
C58 N4 C63 C64 130.0(3) no . . .
C58 N4 C63 C68 -52.9(4) no . . .
C63 N4 C58 O4 161.3(3) no . . .
C63 N4 C58 C55 -21.9(4) no . . .
C59 N4 C63 C64 -66.8(4) no . . .
C59 N4 C63 C68 110.3(3) no . . .
C63 N4 C59 C60 -67.7(3) no . . .
C2 C1 C6 C5 -0.1(5) no . . .
C6 C1 C2 C3 -1.5(5) no . . .
C6 C1 C2 C39 173.6(3) no . . .
C7 C1 C2 C3 -178.5(3) no . . .
C7 C1 C2 C39 -3.4(5) no . . .
C7 C1 C6 C5 177.0(3) no . . .
C1 C2 C3 C4 2.4(5) no . . .
C39 C2 C3 C4 -172.9(3) no . . .
C2 C3 C4 C5 -1.7(5) no . . .
C2 C3 C4 C38 172.3(3) no . . 2_566
C3 C4 C5 C6 0.2(5) no . . .
C3 C4 C5 C70 176.2(3) no . . 2_566
C38 C4 C5 C6 -173.7(3) no 2_566 . .
C38 C4 C5 C70 2.3(5) no 2_566 . 2_566
C4 C5 C6 C1 0.7(5) no . . .
C70 C5 C6 C1 -175.3(3) no 2_566 . .
C8 C9 C10 C11 174.0(3) no . . .
C8 C9 C14 C13 -175.3(3) no . . .
C10 C9 C14 C13 1.4(5) no . . .
C14 C9 C10 C11 -2.5(5) no . . .
C9 C10 C11 C12 2.0(5) no . . .
C10 C11 C12 N1 -178.2(3) no . . .
C10 C11 C12 C13 -0.4(5) no . . .
N1 C12 C13 C14 177.1(3) no . . .
C11 C12 C13 C14 -0.8(5) no . . .
C12 C13 C14 C9 0.3(6) no . . .
N1 C15 C16 C17 -177.3(3) no . . .
C15 C16 C17 C18 -177.0(4) no . . .
O1 C19 C20 C21 136.6(3) no . . .
O1 C19 C20 C25 -35.4(4) no . . .
N1 C19 C20 C21 -37.3(4) no . . .
N1 C19 C20 C25 150.7(3) no . . .
C19 C20 C21 C22 -172.6(3) no . . .
C19 C20 C25 C24 172.8(3) no . . .
C21 C20 C25 C24 0.6(4) no . . .
C25 C20 C21 C22 -0.7(4) no . . .
C20 C21 C22 C23 0.9(4) no . . .
C21 C22 C23 C24 -0.9(4) no . . .
C21 C22 C23 C26 171.6(3) no . . .
C22 C23 C24 C25 0.8(4) no . . .
C22 C23 C26 O2 -125.1(3) no . . .
C22 C23 C26 N2 52.6(4) no . . .
C24 C23 C26 O2 47.4(4) no . . .
C24 C23 C26 N2 -134.9(3) no . . .
C26 C23 C24 C25 -172.0(3) no . . .
C23 C24 C25 C20 -0.6(4) no . . .
N2 C27 C28 C29 67.3(4) no . . .
C27 C28 C29 C30 67.5(5) no . . .
N2 C31 C32 C33 -179.6(3) no . . .
N2 C31 C36 C35 179.9(3) no . . .
C32 C31 C36 C35 0.2(5) no . . .
C36 C31 C32 C33 0.2(5) no . . .
C31 C32 C33 C34 -0.4(5) no . . .
C32 C33 C34 C35 0.2(5) no . . .
C32 C33 C34 C37 -175.7(3) no . . .
C33 C34 C35 C36 0.1(5) no . . .
C37 C34 C35 C36 176.1(3) no . . .
C34 C35 C36 C31 -0.3(5) no . . .
C40 C41 C42 C43 -174.0(3) no . . .
C40 C41 C46 C45 175.5(3) no . . .
C42 C41 C46 C45 -1.4(5) no . . .
C46 C41 C42 C43 2.9(5) no . . .
C41 C42 C43 C44 -2.3(5) no . . .
C42 C43 C44 N3 174.9(3) no . . .
C42 C43 C44 C45 0.1(5) no . . .
N3 C44 C45 C46 -173.5(3) no . . .
C43 C44 C45 C46 1.4(5) no . . .
C44 C45 C46 C41 -0.8(5) no . . .
N3 C47 C48 C49 164.5(3) no . . .
C47 C48 C49 C50 -73.4(4) no . . .
O3 C51 C52 C53 -142.7(3) no . . .
O3 C51 C52 C57 31.3(4) no . . .
N3 C51 C52 C53 33.8(4) no . . .
N3 C51 C52 C57 -152.1(3) no . . .
C51 C52 C53 C54 176.1(2) no . . .
C51 C52 C57 C56 -176.2(2) no . . .
C53 C52 C57 C56 -1.9(4) no . . .
C57 C52 C53 C54 2.1(4) no . . .
C52 C53 C54 C55 -0.0(4) no . . .
C53 C54 C55 C56 -2.3(4) no . . .
C53 C54 C55 C58 -177.4(3) no . . .
C54 C55 C56 C57 2.6(4) no . . .
C54 C55 C58 O4 129.6(3) no . . .
C54 C55 C58 N4 -47.3(4) no . . .
C56 C55 C58 O4 -45.6(4) no . . .
C56 C55 C58 N4 137.6(3) no . . .
C58 C55 C56 C57 177.9(2) no . . .
C55 C56 C57 C52 -0.5(4) no . . .
N4 C59 C60 C61 -168.6(3) no . . .
C59 C60 C61 C62 81.5(5) no . . .
N4 C63 C64 C65 177.4(3) no . . .
N4 C63 C68 C67 -178.0(3) no . . .
C64 C63 C68 C67 -0.9(5) no . . .
C68 C63 C64 C65 0.3(5) no . . .
C63 C64 C65 C66 0.2(5) no . . .
C64 C65 C66 C67 -0.0(5) no . . .
C64 C65 C66 C69 -176.8(3) no . . .
C65 C66 C67 C68 -0.6(5) no . . .
C69 C66 C67 C68 176.1(3) no . . .
C66 C67 C68 C63 1.1(5) no . . .
Cl3 C76 C76 Cl3 180(356873) no . 2_556 2_556
Cl3 C76 C76 Cl3 0.00(6) no . 2_556 .
Cl3 C76 C76 Cl3 0.00(6) no 2_556 2_556 2_556
Cl3 C76 C76 Cl3 -180(355399) no 2_556 2_556 .
